data_1572659
loop_
_publ_author_name
'Bajaj, Neha'
'Mavragani, Niki'
'Kitos, Alexandros A.'
'Chartrand, Daniel'
'Maris, Thierry'
'Mansikkam\"aki, Akseli'
'Murugesu, Muralee'

_publ_section_title
;
 Hard single-molecule magnet behavior and strong magnetic coupling in
 pyrazinyl radical-bridged lanthanide metallocenes
;
_journal_name_full CHEM
_journal_page_first 2484
_journal_page_last 2499
_journal_paper_doi 10.1016/j.chempr.2024.04.006
_journal_volume 10
_journal_year 2024
_chemical_formula_moiety 'C96 H136 Dy4 N8, 10(C4 H8 O1)'
_chemical_formula_sum 'C136 H216 Dy4 N8 O10'
_chemical_formula_weight 2773.16
_chemical_name_systematic
;
tetrakis(\m-pyrazine radical anion)-octakis(pentamethylcyclopentadienyl)
-tetra-dysprosium(III) tetrahydrofuran solvate
;
_space_group_crystal_system triclinic
_space_group_IT_number 2
_space_group_name_Hall '-P 1'
_space_group_name_H-M_alt 'P -1'
_atom_sites_solution_hydrogens geom
_atom_sites_solution_primary dual
_audit_creation_method
;
Olex2 1.5
(compiled 2022.04.07 svn.rca3783a0 for OlexSys, GUI svn.r6498)
;
_cell_angle_alpha 62.710(2)
_cell_angle_beta 89.744(3)
_cell_angle_gamma 78.631(3)
_cell_formula_units_Z 1
_cell_length_a 13.3406(8)
_cell_length_b 16.5532(9)
_cell_length_c 17.2872(9)
_cell_measurement_reflns_used 9876
_cell_measurement_temperature 100
_cell_measurement_theta_max 53.708
_cell_measurement_theta_min 2.686
_cell_volume 3309.8(3)
_citation_doi 10.1016/j.chempr.2024.04.006
_computing_cell_refinement
;
SAINT (2020) V8.40B; Integration Software for Single Crystal Data.
Bruker AXS Inc., Madison, WI 53719-1173.
;
_computing_data_collection
;
APEX 3 (2019) Bruker AXS Inc., Madison, WI 53719-1173.
;
_computing_data_reduction
;
SAINT (2020) V8.40B; Integration Software for Single Crystal Data.
Bruker AXS Inc., Madison, WI 53719-1173.
;
_computing_molecular_graphics 'Olex2 1.5 (Dolomanov et al., 2009)'
_computing_publication_material 'Olex2 1.5 (Dolomanov et al., 2009)'
_computing_structure_refinement 'XL  (Sheldrick, 2008)'
_computing_structure_solution 'SHELXT 2018/2 (Sheldrick, 2018)'
_diffrn_ambient_temperature 100
_diffrn_detector 'CMOS Area detector'
_diffrn_detector_area_resol_mean 10.42
_diffrn_detector_type 'Bruker CMOS Photon III '
_diffrn_measured_fraction_theta_full 0.995
_diffrn_measured_fraction_theta_max 0.983
_diffrn_measurement_device 'k-geometry diffractometer'
_diffrn_measurement_device_type 'Bruker Venture Metaljet'
_diffrn_measurement_method '\w and \f scans'
_diffrn_radiation_collimation 'Focusing mirrors'
_diffrn_radiation_monochromator 'Helios MX Mirror Optics'
_diffrn_radiation_probe x-ray
_diffrn_radiation_type 'Ga K\a'
_diffrn_radiation_wavelength 1.34139
_diffrn_reflns_av_R_equivalents 0.0679
_diffrn_reflns_av_unetI/netI 0.0884
_diffrn_reflns_Laue_measured_fraction_full 0.995
_diffrn_reflns_Laue_measured_fraction_max 0.983
_diffrn_reflns_limit_h_max 15
_diffrn_reflns_limit_h_min -16
_diffrn_reflns_limit_k_max 20
_diffrn_reflns_limit_k_min -20
_diffrn_reflns_limit_l_max 21
_diffrn_reflns_limit_l_min -21
_diffrn_reflns_number 32559
_diffrn_reflns_point_group_measured_fraction_full 0.995
_diffrn_reflns_point_group_measured_fraction_max 0.983
_diffrn_reflns_theta_full 53.594
_diffrn_reflns_theta_max 55.174
_diffrn_reflns_theta_min 2.514
_diffrn_source 'Metal Jet'
_diffrn_source_current 2.86
_diffrn_source_power 0.1993706
_diffrn_source_target Ga
_diffrn_source_type 'Gallium Liquid Metal Jet Source'
_diffrn_source_voltage 69.71
_exptl_absorpt_coefficient_mu 11.833
_exptl_absorpt_correction_T_max 0.5122
_exptl_absorpt_correction_T_min 0.2858
_exptl_absorpt_correction_type multi-scan
_exptl_absorpt_process_details
;
SADABS-2016/2 (Bruker,2016/2) was used for absorption correction.
wR2(int) was 0.1636 before and 0.1004 after correction.
The Ratio of minimum to maximum transmission is 0.5580.
The \l/2 correction factor is Not present.
;
_exptl_crystal_colour 'clear light green'
_exptl_crystal_colour_lustre clear
_exptl_crystal_colour_modifier light
_exptl_crystal_colour_primary green
_exptl_crystal_density_diffrn 1.391
_exptl_crystal_description plate
_exptl_crystal_F_000 1432
_exptl_crystal_size_max 0.135
_exptl_crystal_size_mid 0.106
_exptl_crystal_size_min 0.075
_refine_diff_density_max 1.203
_refine_diff_density_min -1.052
_refine_diff_density_rms 0.100
_refine_ls_extinction_coef 0.00061(12)
_refine_ls_extinction_expression Fc^*^=kFc[1+0.001xFc^2^\l^3^/sin(2\q)]^-1/4^
_refine_ls_extinction_method 'SHELXL-2019/1 (Sheldrick 2019)'
_refine_ls_goodness_of_fit_ref 1.041
_refine_ls_hydrogen_treatment constr
_refine_ls_matrix_type full
_refine_ls_number_parameters 1372
_refine_ls_number_reflns 12520
_refine_ls_number_restraints 1919
_refine_ls_restrained_S_all 0.993
_refine_ls_R_factor_all 0.1298
_refine_ls_R_factor_gt 0.0682
_refine_ls_shift/su_max 0.001
_refine_ls_shift/su_mean 0.000
_refine_ls_structure_factor_coef Fsqd
_refine_ls_weighting_details 'w=1/[\s^2^(Fo^2^)+(0.1005P)^2^+3.9387P] where P=(Fo^2^+2Fc^2^)/3'
_refine_ls_weighting_scheme calc
_refine_ls_wR_factor_gt 0.1697
_refine_ls_wR_factor_ref 0.2037
_reflns_Friedel_coverage 0.000
_reflns_Friedel_fraction_full .
_reflns_Friedel_fraction_max .
_reflns_number_gt 7129
_reflns_number_total 12520
_reflns_threshold_expression 'I > 2\s(I)'
_cod_data_source_file Dy4.cif
_cod_data_source_block Dy4
_cod_depositor_comments
;
The following automatic conversions were performed:

data item '_diffrn_radiation_probe' value 'X-ray' was changed to
'x-ray' in accordance with the built-in table derived from the CIF
Core dictionary named 'cif_core.dic' version 2.4.5 last updated on
2014-11-21.

Automatic conversion script
Id: cif_fix_values 8738 2021-04-28 16:35:53Z antanas 
;
_cod_database_code 1572659

loop_
_space_group_symop_id
_space_group_symop_operation_xyz
1 'x, y, z'
2 '-x, -y, -z'

loop_
_atom_site_label
_atom_site_type_symbol
_atom_site_fract_x
_atom_site_fract_y
_atom_site_fract_z
_atom_site_U_iso_or_equiv
_atom_site_adp_type
_atom_site_occupancy
_atom_site_site_symmetry_order
_atom_site_calc_flag
_atom_site_refinement_flags_posn
_atom_site_refinement_flags_adp
_atom_site_refinement_flags_occupancy
_atom_site_disorder_assembly
_atom_site_disorder_group
Dy1 Dy 0.56062(4) 0.68841(3) 0.67572(3) 0.0794(2) Uani 1 1 d . . . . .
Dy2 Dy 0.33158(4) 0.82269(3) 0.21891(2) 0.0713(2) Uani 1 1 d . . . . .
N1 N 0.4905(7) 0.7373(5) 0.5318(4) 0.084(2) Uani 1 1 d . . . . .
N2 N 0.4056(6) 0.7887(6) 0.3582(4) 0.080(2) Uani 1 1 d . . . . .
N3 N 0.3626(6) 0.6630(5) 0.2532(5) 0.086(2) Uani 1 1 d . . . . .
N4 N 0.4016(7) 0.4712(5) 0.2933(5) 0.094(3) Uani 1 1 d . . . . .
C1A C 0.445(2) 0.6781(13) 0.5100(12) 0.080(5) Uani 0.5 1 d . . P A 1
H1A H 0.443965 0.617862 0.555730 0.096 Uiso 0.5 1 calc R U P A 1
C1B C 0.522(2) 0.6909(17) 0.4888(12) 0.092(7) Uani 0.5 1 d . . P A 2
H1B H 0.576721 0.637478 0.515992 0.111 Uiso 0.5 1 calc R U P A 2
C2A C 0.4037(18) 0.7010(15) 0.4302(12) 0.082(5) Uani 0.5 1 d . . P A 1
H2A H 0.373004 0.658108 0.421790 0.098 Uiso 0.5 1 calc R U P A 1
C2B C 0.4812(19) 0.7148(14) 0.4079(12) 0.084(6) Uani 0.5 1 d . . P A 2
H2B H 0.508910 0.675186 0.383492 0.101 Uiso 0.5 1 calc R U P A 2
C3A C 0.4462(18) 0.8433(16) 0.3800(16) 0.088(6) Uani 0.5 1 d . U P A 1
H3A H 0.446479 0.903508 0.333820 0.105 Uiso 0.5 1 calc R U P A 1
C3B C 0.3773(18) 0.8472(15) 0.3974(14) 0.079(6) Uani 0.5 1 d . U P A 2
H3B H 0.327954 0.904164 0.366988 0.094 Uiso 0.5 1 calc R U P A 2
C4A C 0.487(2) 0.8247(17) 0.4583(15) 0.090(7) Uani 0.5 1 d . U P A 1
H4A H 0.512987 0.870714 0.464811 0.108 Uiso 0.5 1 calc R U P A 1
C4B C 0.422(2) 0.8215(18) 0.4814(15) 0.091(7) Uani 0.5 1 d . U P A 2
H4B H 0.404072 0.863809 0.504713 0.109 Uiso 0.5 1 calc R U P A 2
C5A C 0.3758(17) 0.5916(17) 0.3464(14) 0.120(9) Uani 0.5 1 d . U P B 2
H5A H 0.375122 0.608283 0.392166 0.144 Uiso 0.5 1 calc R U P B 2
C5B C 0.431(2) 0.5939(17) 0.3099(13) 0.118(9) Uani 0.5 1 d . U P B 1
H5B H 0.467826 0.610314 0.345292 0.142 Uiso 0.5 1 calc R U P B 1
C6A C 0.3884(17) 0.5051(14) 0.3627(14) 0.094(7) Uani 0.5 1 d . . P B 2
H6A H 0.389448 0.459644 0.421884 0.113 Uiso 0.5 1 calc R U P B 2
C6B C 0.4610(18) 0.5013(12) 0.3302(12) 0.081(6) Uani 0.5 1 d . . P B 1
H6B H 0.520781 0.461785 0.368308 0.097 Uiso 0.5 1 calc R U P B 1
C7A C 0.3627(16) 0.633(3) 0.195(2) 0.073(7) Uani 0.5 1 d . U P B 2
H7A H 0.349649 0.679502 0.135641 0.088 Uiso 0.5 1 calc R U P B 2
C7B C 0.314(2) 0.631(3) 0.206(2) 0.070(7) Uani 0.5 1 d . U P B 1
H7B H 0.264747 0.673484 0.158201 0.084 Uiso 0.5 1 calc R U P B 1
C8A C 0.3802(16) 0.540(2) 0.211(2) 0.073(6) Uani 0.5 1 d . U P B 2
H8A H 0.376782 0.525805 0.163989 0.088 Uiso 0.5 1 calc R U P B 2
C8B C 0.3353(18) 0.539(2) 0.2266(17) 0.061(5) Uani 0.5 1 d . U P B 1
H8B H 0.300471 0.521106 0.190852 0.073 Uiso 0.5 1 calc R U P B 1
C10A C 0.360(2) 0.6900(15) 0.7100(15) 0.093(4) Uani 0.5 1 d D U P C 1
C10B C 0.379(2) 0.6566(15) 0.7306(15) 0.089(4) Uani 0.5 1 d D U P C 2
C11A C 0.418(2) 0.6228(13) 0.7913(15) 0.088(4) Uani 0.5 1 d D U P C 1
C11B C 0.448(2) 0.6278(15) 0.8052(14) 0.093(4) Uani 0.5 1 d D U P C 2
C12A C 0.474(2) 0.6659(15) 0.8236(12) 0.087(4) Uani 0.5 1 d D U P C 1
C12B C 0.472(2) 0.7062(17) 0.8062(14) 0.093(4) Uani 0.5 1 d D U P C 2
C13A C 0.437(2) 0.7659(14) 0.7631(15) 0.088(4) Uani 0.5 1 d D U P C 1
C13B C 0.422(2) 0.7864(13) 0.7233(16) 0.095(4) Uani 0.5 1 d D U P C 2
C14A C 0.368(2) 0.7779(14) 0.6968(14) 0.094(4) Uani 0.5 1 d D U P C 1
C14B C 0.369(2) 0.7531(16) 0.6803(13) 0.097(4) Uani 0.5 1 d D U P C 2
C15A C 0.290(2) 0.668(2) 0.6572(18) 0.123(8) Uani 0.5 1 d D . P C 1
H15A H 0.299906 0.599774 0.681526 0.184 Uiso 0.5 1 calc R U P C 1
H15B H 0.217797 0.693846 0.659836 0.184 Uiso 0.5 1 calc R U P C 1
H15C H 0.305463 0.694414 0.596209 0.184 Uiso 0.5 1 calc R U P C 1
C15B C 0.326(2) 0.5960(19) 0.7077(17) 0.121(8) Uani 0.5 1 d D . P C 2
H15D H 0.345679 0.531300 0.753868 0.182 Uiso 0.5 1 calc R U P C 2
H15E H 0.251415 0.618017 0.702356 0.182 Uiso 0.5 1 calc R U P C 2
H15F H 0.347154 0.599587 0.652031 0.182 Uiso 0.5 1 calc R U P C 2
C16A C 0.411(3) 0.5200(15) 0.8389(18) 0.141(11) Uani 0.5 1 d D . P C 1
H16A H 0.366387 0.507572 0.802317 0.212 Uiso 0.5 1 calc R U P C 1
H16B H 0.479384 0.480198 0.850211 0.212 Uiso 0.5 1 calc R U P C 1
H16C H 0.381392 0.506744 0.894492 0.212 Uiso 0.5 1 calc R U P C 1
C16B C 0.463(2) 0.5283(16) 0.8799(16) 0.128(8) Uani 0.5 1 d D . P C 2
H16D H 0.438778 0.489160 0.858591 0.191 Uiso 0.5 1 calc R U P C 2
H16E H 0.535937 0.503218 0.901190 0.191 Uiso 0.5 1 calc R U P C 2
H16F H 0.423470 0.528749 0.927693 0.191 Uiso 0.5 1 calc R U P C 2
C017 C 0.093(3) 0.796(3) 0.123(2) 0.190(17) Uani 0.5 1 d D . P D 1
H01A H 0.096168 0.729718 0.159652 0.285 Uiso 0.5 1 calc R U P D 1
H01B H 0.021939 0.829191 0.100358 0.285 Uiso 0.5 1 calc R U P D 1
H01C H 0.134420 0.804431 0.073500 0.285 Uiso 0.5 1 calc R U P D 1
C17A C 0.533(2) 0.628(2) 0.9097(12) 0.126(9) Uani 0.5 1 d D . P C 1
H17A H 0.564005 0.676251 0.911639 0.190 Uiso 0.5 1 calc R U P C 1
H17B H 0.487356 0.608111 0.956075 0.190 Uiso 0.5 1 calc R U P C 1
H17C H 0.587824 0.574489 0.918393 0.190 Uiso 0.5 1 calc R U P C 1
C17B C 0.528(2) 0.710(3) 0.8778(19) 0.141(9) Uani 0.5 1 d D . P C 2
H17D H 0.532681 0.774593 0.859567 0.212 Uiso 0.5 1 calc R U P C 2
H17E H 0.490401 0.688176 0.929964 0.212 Uiso 0.5 1 calc R U P C 2
H17F H 0.596832 0.670475 0.891105 0.212 Uiso 0.5 1 calc R U P C 2
C18A C 0.446(2) 0.8482(16) 0.7794(16) 0.118(7) Uani 0.5 1 d D . P C 1
H18A H 0.498008 0.826590 0.828647 0.177 Uiso 0.5 1 calc R U P C 1
H18B H 0.466466 0.896789 0.726893 0.177 Uiso 0.5 1 calc R U P C 1
H18C H 0.379647 0.873479 0.793141 0.177 Uiso 0.5 1 calc R U P C 1
C18B C 0.422(2) 0.8893(14) 0.693(2) 0.128(8) Uani 0.5 1 d D . P C 2
H18D H 0.465581 0.894270 0.735402 0.192 Uiso 0.5 1 calc R U P C 2
H18E H 0.448312 0.915785 0.635660 0.192 Uiso 0.5 1 calc R U P C 2
H18F H 0.351516 0.923636 0.688802 0.192 Uiso 0.5 1 calc R U P C 2
C019 C 0.137(2) 0.6853(15) 0.327(2) 0.144(10) Uani 0.5 1 d D . P D 1
H01D H 0.149117 0.670123 0.388420 0.216 Uiso 0.5 1 calc R U P D 1
H01E H 0.066935 0.679591 0.315937 0.216 Uiso 0.5 1 calc R U P D 1
H01F H 0.186614 0.642167 0.314142 0.216 Uiso 0.5 1 calc R U P D 1
C19A C 0.310(3) 0.8759(17) 0.6298(15) 0.145(10) Uani 0.5 1 d D . P C 1
H19A H 0.265345 0.871056 0.588011 0.217 Uiso 0.5 1 calc R U P C 1
H19B H 0.268174 0.905755 0.660316 0.217 Uiso 0.5 1 calc R U P C 1
H19C H 0.359284 0.913457 0.598473 0.217 Uiso 0.5 1 calc R U P C 1
C19B C 0.291(2) 0.8215(19) 0.6013(15) 0.129(8) Uani 0.5 1 d D . P C 2
H19D H 0.260732 0.786755 0.578309 0.194 Uiso 0.5 1 calc R U P C 2
H19E H 0.237278 0.856764 0.619531 0.194 Uiso 0.5 1 calc R U P C 2
H19F H 0.326290 0.864679 0.555725 0.194 Uiso 0.5 1 calc R U P C 2
C20B C 0.697(2) 0.776(2) 0.5788(13) 0.097(4) Uani 0.5 1 d D U P C 2
C20A C 0.732(2) 0.724(2) 0.5892(13) 0.099(4) Uani 0.5 1 d D U P C 1
C21B C 0.673(2) 0.8165(13) 0.6330(14) 0.092(4) Uani 0.5 1 d D U P C 2
C21A C 0.692(2) 0.7969(15) 0.6078(15) 0.099(4) Uani 0.5 1 d D U P C 1
C22B C 0.704(3) 0.7503(15) 0.7221(13) 0.088(5) Uani 0.5 1 d D U P C 2
C22A C 0.715(3) 0.7637(15) 0.6991(13) 0.088(5) Uani 0.5 1 d D U P C 1
C23B C 0.764(3) 0.6720(18) 0.7206(14) 0.100(6) Uani 0.5 1 d D U P C 2
C23A C 0.745(3) 0.6667(17) 0.7412(13) 0.096(6) Uani 0.5 1 d D U P C 1
C24B C 0.752(2) 0.6820(17) 0.6340(18) 0.100(4) Uani 0.5 1 d D U P C 2
C24A C 0.767(2) 0.6444(16) 0.6711(16) 0.099(5) Uani 0.5 1 d D U P C 1
C25B C 0.677(2) 0.832(2) 0.4804(13) 0.136(9) Uani 0.5 1 d D . P C 2
H25A H 0.699709 0.791327 0.453992 0.204 Uiso 0.5 1 calc R U P C 2
H25B H 0.603887 0.859950 0.464040 0.204 Uiso 0.5 1 calc R U P C 2
H25C H 0.715983 0.881889 0.459433 0.204 Uiso 0.5 1 calc R U P C 2
C25A C 0.743(2) 0.731(2) 0.4999(14) 0.121(7) Uani 0.5 1 d D . P C 1
H25D H 0.774398 0.669299 0.505922 0.181 Uiso 0.5 1 calc R U P C 1
H25E H 0.675500 0.753567 0.466882 0.181 Uiso 0.5 1 calc R U P C 1
H25F H 0.787397 0.774375 0.468703 0.181 Uiso 0.5 1 calc R U P C 1
C26B C 0.6206(19) 0.9177(12) 0.6025(15) 0.101(6) Uani 0.5 1 d D . P C 2
H26A H 0.612188 0.929134 0.653249 0.152 Uiso 0.5 1 calc R U P C 2
H26B H 0.662518 0.958380 0.562663 0.152 Uiso 0.5 1 calc R U P C 2
H26C H 0.553002 0.930856 0.572007 0.152 Uiso 0.5 1 calc R U P C 2
C26A C 0.660(2) 0.9018(14) 0.5476(17) 0.132(9) Uani 0.5 1 d D . P C 1
H26D H 0.634058 0.933478 0.582013 0.198 Uiso 0.5 1 calc R U P C 1
H26E H 0.719804 0.924660 0.519610 0.198 Uiso 0.5 1 calc R U P C 1
H26F H 0.606153 0.914550 0.502701 0.198 Uiso 0.5 1 calc R U P C 1
C27B C 0.711(3) 0.7766(18) 0.7992(16) 0.128(7) Uani 0.5 1 d D U P C 2
H27A H 0.660727 0.834538 0.784931 0.192 Uiso 0.5 1 calc R U P C 2
H27B H 0.696133 0.726359 0.853588 0.192 Uiso 0.5 1 calc R U P C 2
H27C H 0.780213 0.785080 0.806556 0.192 Uiso 0.5 1 calc R U P C 2
C27A C 0.703(3) 0.8196(18) 0.7533(17) 0.133(7) Uani 0.5 1 d D U P C 1
H27D H 0.681609 0.886469 0.713230 0.199 Uiso 0.5 1 calc R U P C 1
H27E H 0.651093 0.800027 0.794226 0.199 Uiso 0.5 1 calc R U P C 1
H27F H 0.768961 0.807034 0.785974 0.199 Uiso 0.5 1 calc R U P C 1
C28B C 0.822(3) 0.5885(18) 0.8037(16) 0.123(7) Uani 0.5 1 d D U P C 2
H28A H 0.859620 0.541058 0.788949 0.184 Uiso 0.5 1 calc R U P C 2
H28B H 0.870573 0.608750 0.829665 0.184 Uiso 0.5 1 calc R U P C 2
H28C H 0.772985 0.562243 0.845553 0.184 Uiso 0.5 1 calc R U P C 2
C28A C 0.788(3) 0.6061(19) 0.8372(14) 0.118(7) Uani 0.5 1 d D U P C 1
H28D H 0.803507 0.540360 0.850870 0.177 Uiso 0.5 1 calc R U P C 1
H28E H 0.851588 0.623114 0.847340 0.177 Uiso 0.5 1 calc R U P C 1
H28F H 0.737679 0.616231 0.874890 0.177 Uiso 0.5 1 calc R U P C 1
C29B C 0.801(2) 0.609(2) 0.608(2) 0.138(9) Uani 0.5 1 d D . P C 2
H29A H 0.782252 0.631415 0.545857 0.207 Uiso 0.5 1 calc R U P C 2
H29B H 0.876189 0.596546 0.618969 0.207 Uiso 0.5 1 calc R U P C 2
H29C H 0.777460 0.551501 0.642773 0.207 Uiso 0.5 1 calc R U P C 2
C29A C 0.827(2) 0.5505(16) 0.6831(18) 0.125(8) Uani 0.5 1 d D . P C 1
H29D H 0.842415 0.506951 0.745644 0.188 Uiso 0.5 1 calc R U P C 1
H29E H 0.785928 0.526055 0.655498 0.188 Uiso 0.5 1 calc R U P C 1
H29F H 0.891540 0.557997 0.655811 0.188 Uiso 0.5 1 calc R U P C 1
C30A C 0.166(2) 0.8497(18) 0.2971(12) 0.087(4) Uani 0.5 1 d D U P D 1
C30B C 0.158(2) 0.8169(15) 0.3015(12) 0.082(4) Uani 0.5 1 d D U P D 2
C31A C 0.166(2) 0.9333(14) 0.2236(17) 0.090(4) Uani 0.5 1 d D U P D 1
C31B C 0.160(2) 0.9103(16) 0.2635(17) 0.090(4) Uani 0.5 1 d D U P D 2
C32A C 0.146(2) 0.9271(16) 0.1489(13) 0.088(4) Uani 0.5 1 d D U P D 1
C32B C 0.142(2) 0.9452(14) 0.1755(16) 0.092(4) Uani 0.5 1 d D U P D 2
C33A C 0.136(2) 0.8351(17) 0.1758(15) 0.088(4) Uani 0.5 1 d D U P D 1
C33B C 0.132(2) 0.8748(18) 0.1536(13) 0.087(4) Uani 0.5 1 d D U P D 2
C34A C 0.147(2) 0.7845(14) 0.2686(15) 0.088(4) Uani 0.5 1 d D U P D 1
C34B C 0.141(2) 0.7930(14) 0.2340(15) 0.082(4) Uani 0.5 1 d D U P D 2
C35A C 0.175(2) 0.839(2) 0.3877(15) 0.140(9) Uani 0.5 1 d D . P D 1
H35A H 0.173293 0.775267 0.430342 0.210 Uiso 0.5 1 calc R U P D 1
H35B H 0.240207 0.853167 0.398388 0.210 Uiso 0.5 1 calc R U P D 1
H35C H 0.117830 0.882631 0.393763 0.210 Uiso 0.5 1 calc R U P D 1
C35B C 0.157(2) 0.7634(19) 0.3982(12) 0.109(7) Uani 0.5 1 d D . P D 2
H35D H 0.155418 0.698810 0.414382 0.164 Uiso 0.5 1 calc R U P D 2
H35E H 0.219944 0.764604 0.426888 0.164 Uiso 0.5 1 calc R U P D 2
H35F H 0.097035 0.791751 0.416783 0.164 Uiso 0.5 1 calc R U P D 2
C36A C 0.174(2) 1.0262(16) 0.217(2) 0.129(8) Uani 0.5 1 d D . P D 1
H36A H 0.187909 1.018658 0.276078 0.193 Uiso 0.5 1 calc R U P D 1
H36B H 0.229358 1.048581 0.181924 0.193 Uiso 0.5 1 calc R U P D 1
H36C H 0.108623 1.071431 0.189812 0.193 Uiso 0.5 1 calc R U P D 1
C36B C 0.159(2) 0.980(2) 0.297(2) 0.134(9) Uani 0.5 1 d D . P D 2
H36D H 0.172589 0.946958 0.361304 0.202 Uiso 0.5 1 calc R U P D 2
H36E H 0.211246 1.015773 0.271935 0.202 Uiso 0.5 1 calc R U P D 2
H36F H 0.090841 1.022506 0.281114 0.202 Uiso 0.5 1 calc R U P D 2
C37A C 0.109(3) 1.004(2) 0.0544(15) 0.161(12) Uani 0.5 1 d D . P D 1
H37A H 0.102743 0.975551 0.016598 0.242 Uiso 0.5 1 calc R U P D 1
H37B H 0.041892 1.041674 0.053798 0.242 Uiso 0.5 1 calc R U P D 1
H37C H 0.158574 1.044263 0.033023 0.242 Uiso 0.5 1 calc R U P D 1
C37B C 0.122(2) 1.0446(15) 0.0976(18) 0.124(7) Uani 0.5 1 d D . P D 2
H37D H 0.112130 1.041553 0.042919 0.185 Uiso 0.5 1 calc R U P D 2
H37E H 0.060352 1.083021 0.104560 0.185 Uiso 0.5 1 calc R U P D 2
H37F H 0.181167 1.072201 0.095870 0.185 Uiso 0.5 1 calc R U P D 2
C38B C 0.111(2) 0.865(2) 0.0733(14) 0.120(8) Uani 0.5 1 d D . P D 2
H38A H 0.111536 0.799514 0.090396 0.180 Uiso 0.5 1 calc R U P D 2
H38B H 0.044275 0.903948 0.043054 0.180 Uiso 0.5 1 calc R U P D 2
H38C H 0.164998 0.884285 0.034091 0.180 Uiso 0.5 1 calc R U P D 2
C39B C 0.117(2) 0.7010(15) 0.2539(17) 0.114(8) Uani 0.5 1 d D . P D 2
H39A H 0.131826 0.658723 0.316748 0.171 Uiso 0.5 1 calc R U P D 2
H39B H 0.044259 0.710195 0.236277 0.171 Uiso 0.5 1 calc R U P D 2
H39C H 0.159476 0.673957 0.221505 0.171 Uiso 0.5 1 calc R U P D 2
C40A C 0.465(2) 0.9295(15) 0.1453(16) 0.086(4) Uani 0.5 1 d D U P D 1
C40B C 0.426(2) 0.9583(13) 0.1247(15) 0.086(4) Uani 0.5 1 d D U P D 2
C41A C 0.5266(19) 0.8411(17) 0.1713(15) 0.083(4) Uani 0.5 1 d D U P D 1
C41B C 0.5025(19) 0.8852(18) 0.1854(13) 0.087(4) Uani 0.5 1 d D U P D 2
C42A C 0.4889(19) 0.8058(13) 0.1212(16) 0.080(3) Uani 0.5 1 d D U P D 1
C42B C 0.516(2) 0.8124(14) 0.1658(17) 0.085(4) Uani 0.5 1 d D U P D 2
C43A C 0.4050(19) 0.8766(17) 0.0611(12) 0.080(4) Uani 0.5 1 d D U P D 1
C43B C 0.446(2) 0.8390(17) 0.0902(15) 0.086(4) Uani 0.5 1 d D U P D 2
C44A C 0.394(2) 0.9561(13) 0.0743(15) 0.083(4) Uani 0.5 1 d D U P D 1
C44B C 0.391(2) 0.9306(16) 0.0670(14) 0.087(4) Uani 0.5 1 d D U P D 2
C45A C 0.478(3) 1.0054(18) 0.1663(18) 0.133(8) Uani 0.5 1 d D . P D 1
H45A H 0.420101 1.058942 0.136818 0.200 Uiso 0.5 1 calc R U P D 1
H45B H 0.479711 0.982572 0.229662 0.200 Uiso 0.5 1 calc R U P D 1
H45C H 0.542301 1.024360 0.146152 0.200 Uiso 0.5 1 calc R U P D 1
C45B C 0.393(3) 1.0506(18) 0.123(3) 0.155(11) Uani 0.5 1 d D . P D 2
H45D H 0.430899 1.050579 0.171529 0.233 Uiso 0.5 1 calc R U P D 2
H45E H 0.406473 1.099763 0.067502 0.233 Uiso 0.5 1 calc R U P D 2
H45F H 0.319054 1.062068 0.129518 0.233 Uiso 0.5 1 calc R U P D 2
C46A C 0.6182(17) 0.787(2) 0.2374(14) 0.120(7) Uani 0.5 1 d D . P D 1
H46A H 0.633176 0.822540 0.266048 0.180 Uiso 0.5 1 calc R U P D 1
H46B H 0.603680 0.727534 0.281261 0.180 Uiso 0.5 1 calc R U P D 1
H46C H 0.677639 0.773743 0.207985 0.180 Uiso 0.5 1 calc R U P D 1
C46B C 0.573(2) 0.888(2) 0.2515(15) 0.134(8) Uani 0.5 1 d D . P D 2
H46D H 0.549121 0.945546 0.255163 0.201 Uiso 0.5 1 calc R U P D 2
H46E H 0.572724 0.834238 0.308812 0.201 Uiso 0.5 1 calc R U P D 2
H46F H 0.642799 0.884608 0.233630 0.201 Uiso 0.5 1 calc R U P D 2
C47A C 0.536(2) 0.7135(15) 0.119(2) 0.126(8) Uani 0.5 1 d D . P D 1
H47A H 0.492850 0.706419 0.077679 0.189 Uiso 0.5 1 calc R U P D 1
H47B H 0.605264 0.714643 0.100678 0.189 Uiso 0.5 1 calc R U P D 1
H47C H 0.538774 0.660975 0.177597 0.189 Uiso 0.5 1 calc R U P D 1
C47B C 0.593(2) 0.7178(17) 0.2014(19) 0.144(9) Uani 0.5 1 d D . P D 2
H47D H 0.577661 0.684437 0.170058 0.216 Uiso 0.5 1 calc R U P D 2
H47E H 0.663013 0.728032 0.192844 0.216 Uiso 0.5 1 calc R U P D 2
H47F H 0.587314 0.680739 0.263923 0.216 Uiso 0.5 1 calc R U P D 2
C48A C 0.354(2) 0.861(2) -0.0071(15) 0.128(8) Uani 0.5 1 d D . P D 1
H48A H 0.380247 0.796331 0.003727 0.191 Uiso 0.5 1 calc R U P D 1
H48B H 0.279376 0.871225 -0.003774 0.191 Uiso 0.5 1 calc R U P D 1
H48C H 0.368687 0.903806 -0.065418 0.191 Uiso 0.5 1 calc R U P D 1
C48B C 0.449(3) 0.784(2) 0.040(2) 0.158(10) Uani 0.5 1 d D . P D 2
H48D H 0.494510 0.722239 0.073410 0.237 Uiso 0.5 1 calc R U P D 2
H48E H 0.379841 0.776703 0.030095 0.237 Uiso 0.5 1 calc R U P D 2
H48F H 0.475480 0.817080 -0.016753 0.237 Uiso 0.5 1 calc R U P D 2
C49A C 0.3247(19) 1.0453(14) 0.0087(13) 0.106(6) Uani 0.5 1 d D . P D 1
H49A H 0.286014 1.032942 -0.031261 0.159 Uiso 0.5 1 calc R U P D 1
H49B H 0.276806 1.070781 0.039238 0.159 Uiso 0.5 1 calc R U P D 1
H49C H 0.366215 1.090334 -0.024685 0.159 Uiso 0.5 1 calc R U P D 1
C49B C 0.323(3) 0.987(2) -0.0175(16) 0.157(10) Uani 0.5 1 d D . P D 2
H49D H 0.312107 0.947027 -0.042467 0.235 Uiso 0.5 1 calc R U P D 2
H49E H 0.256969 1.016610 -0.006801 0.235 Uiso 0.5 1 calc R U P D 2
H49F H 0.356510 1.035940 -0.058572 0.235 Uiso 0.5 1 calc R U P D 2
O100 O 0.864(2) 0.944(2) 0.3195(17) 0.255(10) Uani 0.67(2) 1 d D U P E 1
O105 O 0.810(4) 1.012(3) 0.211(3) 0.226(10) Uani 0.33(2) 1 d D U P E 2
C101 C 0.874(3) 0.865(3) 0.304(2) 0.226(10) Uani 0.67(2) 1 d D U P E 1
H10A H 0.817375 0.832093 0.324578 0.271 Uiso 0.67(2) 1 calc R U P E 1
H10B H 0.940848 0.819747 0.330935 0.271 Uiso 0.67(2) 1 calc R U P E 1
C102 C 0.870(3) 0.912(3) 0.206(2) 0.215(10) Uani 0.67(2) 1 d D U P E 1
H10C H 0.929294 0.883984 0.185212 0.258 Uiso 0.67(2) 1 calc R U P E 1
H10D H 0.805324 0.911495 0.178878 0.258 Uiso 0.67(2) 1 calc R U P E 1
C103 C 0.875(3) 1.006(3) 0.190(2) 0.218(10) Uani 0.67(2) 1 d D U P E 1
H10E H 0.938006 1.019474 0.160548 0.262 Uiso 0.67(2) 1 calc R U P E 1
H10F H 0.816350 1.049200 0.145548 0.262 Uiso 0.67(2) 1 calc R U P E 1
C104 C 0.874(3) 1.035(2) 0.2577(19) 0.226(10) Uani 0.67(2) 1 d D U P E 1
H10G H 0.938457 1.051073 0.268010 0.271 Uiso 0.67(2) 1 calc R U P E 1
H10H H 0.813486 1.085168 0.250121 0.271 Uiso 0.67(2) 1 calc R U P E 1
C106 C 0.787(6) 0.941(4) 0.293(3) 0.236(12) Uani 0.33(2) 1 d D U P E 2
H10I H 0.711831 0.942603 0.292483 0.283 Uiso 0.33(2) 1 calc R U P E 2
H10J H 0.808598 0.949463 0.342672 0.283 Uiso 0.33(2) 1 calc R U P E 2
C107 C 0.845(7) 0.849(4) 0.301(3) 0.224(11) Uani 0.33(2) 1 d D U P E 2
H10K H 0.916455 0.833324 0.327957 0.269 Uiso 0.33(2) 1 calc R U P E 2
H10L H 0.810816 0.797861 0.335452 0.269 Uiso 0.33(2) 1 calc R U P E 2
C108 C 0.845(6) 0.868(4) 0.207(4) 0.220(11) Uani 0.33(2) 1 d D U P E 2
H10M H 0.905415 0.827641 0.199054 0.264 Uiso 0.33(2) 1 calc R U P E 2
H10N H 0.781589 0.856644 0.187801 0.264 Uiso 0.33(2) 1 calc R U P E 2
C109 C 0.849(6) 0.967(4) 0.159(3) 0.217(11) Uani 0.33(2) 1 d D U P E 2
H10O H 0.921391 0.973037 0.149081 0.261 Uiso 0.33(2) 1 calc R U P E 2
H10P H 0.808104 0.997498 0.102064 0.261 Uiso 0.33(2) 1 calc R U P E 2
O110 O 1.014(3) 0.864(4) 0.661(3) 0.294(11) Uani 0.5 1 d D U P F 1
C111 C 1.046(5) 0.764(4) 0.697(3) 0.300(12) Uani 0.5 1 d D U P F 1
H11A H 1.004418 0.731699 0.744545 0.360 Uiso 0.5 1 calc R U P F 1
H11B H 1.119171 0.742001 0.719313 0.360 Uiso 0.5 1 calc R U P F 1
C112 C 1.028(6) 0.745(4) 0.621(5) 0.287(10) Uani 0.5 1 d D U P F 1
H11C H 1.094099 0.724837 0.601873 0.344 Uiso 0.5 1 calc R U P F 1
H11D H 0.989087 0.694688 0.638088 0.344 Uiso 0.5 1 calc R U P F 1
C113 C 0.968(5) 0.832(5) 0.550(3) 0.274(10) Uani 0.5 1 d D U P F 1
H11E H 0.894849 0.829929 0.546767 0.329 Uiso 0.5 1 calc R U P F 1
H11F H 0.994180 0.842242 0.492835 0.329 Uiso 0.5 1 calc R U P F 1
C114 C 0.982(5) 0.907(3) 0.570(3) 0.289(11) Uani 0.5 1 d D U P F 1
H11G H 1.034878 0.939268 0.536026 0.347 Uiso 0.5 1 calc R U P F 1
H11H H 0.916718 0.954099 0.556172 0.347 Uiso 0.5 1 calc R U P F 1
O115 O 1.002(3) 0.731(3) 0.673(3) 0.289(11) Uani 0.5 1 d D U P G 2
C116 C 0.995(6) 0.756(4) 0.581(3) 0.278(11) Uani 0.5 1 d D U P G 2
H11I H 0.934437 0.737948 0.564691 0.334 Uiso 0.5 1 calc R U P G 2
H11J H 1.057432 0.724027 0.566507 0.334 Uiso 0.5 1 calc R U P G 2
C117 C 0.984(5) 0.857(4) 0.534(3) 0.273(10) Uani 0.5 1 d D U P G 2
H11K H 0.945639 0.884521 0.475675 0.327 Uiso 0.5 1 calc R U P G 2
H11L H 1.051685 0.873931 0.527266 0.327 Uiso 0.5 1 calc R U P G 2
C118 C 0.925(4) 0.890(3) 0.591(4) 0.287(11) Uani 0.5 1 d D U P G 2
H11M H 0.943336 0.947519 0.586250 0.345 Uiso 0.5 1 calc R U P G 2
H11N H 0.849901 0.903691 0.575614 0.345 Uiso 0.5 1 calc R U P G 2
C119 C 0.955(5) 0.813(4) 0.681(3) 0.295(12) Uani 0.5 1 d D U P G 2
H11O H 1.003429 0.827366 0.712643 0.354 Uiso 0.5 1 calc R U P G 2
H11P H 0.893165 0.801943 0.713277 0.354 Uiso 0.5 1 calc R U P G 2
O120 O 0.811(2) 0.6060(16) 0.0549(17) 0.260(8) Uani 0.710(14) 1 d D U P H 1
C121 C 0.813(3) 0.7035(17) 0.0164(19) 0.230(8) Uani 0.710(14) 1 d D U P H 1
H12A H 0.743074 0.743278 -0.000770 0.276 Uiso 0.710(14) 1 calc R U P H 1
H12B H 0.852387 0.721734 -0.035630 0.276 Uiso 0.710(14) 1 calc R U P H 1
C122 C 0.866(3) 0.7103(17) 0.088(2) 0.221(8) Uani 0.710(14) 1 d D U P H 1
H12C H 0.815142 0.729882 0.121061 0.265 Uiso 0.710(14) 1 calc R U P H 1
H12D H 0.909603 0.756665 0.063370 0.265 Uiso 0.710(14) 1 calc R U P H 1
C123 C 0.931(3) 0.6159(18) 0.146(2) 0.236(9) Uani 0.710(14) 1 d D U P H 1
H12E H 1.004014 0.613687 0.134480 0.283 Uiso 0.710(14) 1 calc R U P H 1
H12F H 0.926004 0.600438 0.208491 0.283 Uiso 0.710(14) 1 calc R U P H 1
C124 C 0.891(3) 0.5503(19) 0.126(3) 0.258(9) Uani 0.710(14) 1 d D U P H 1
H12G H 0.946126 0.514044 0.109216 0.309 Uiso 0.710(14) 1 calc R U P H 1
H12H H 0.862728 0.506414 0.178327 0.309 Uiso 0.710(14) 1 calc R U P H 1
O125 O 0.941(4) 0.651(4) 0.029(4) 0.259(13) Uani 0.290(14) 1 d D U P H 2
C126 C 0.862(6) 0.695(4) 0.064(5) 0.230(9) Uani 0.290(14) 1 d D U P H 2
H12I H 0.801592 0.732899 0.020161 0.276 Uiso 0.290(14) 1 calc R U P H 2
H12J H 0.888200 0.734632 0.083996 0.276 Uiso 0.290(14) 1 calc R U P H 2
C127 C 0.834(6) 0.611(5) 0.141(5) 0.244(9) Uani 0.290(14) 1 d D U P H 2
H12K H 0.876776 0.593891 0.194797 0.293 Uiso 0.290(14) 1 calc R U P H 2
H12L H 0.761081 0.625013 0.149703 0.293 Uiso 0.290(14) 1 calc R U P H 2
C128 C 0.855(7) 0.532(5) 0.118(6) 0.257(10) Uani 0.290(14) 1 d D U P H 2
H12M H 0.892005 0.473841 0.168277 0.309 Uiso 0.290(14) 1 calc R U P H 2
H12N H 0.790793 0.522380 0.099402 0.309 Uiso 0.290(14) 1 calc R U P H 2
C129 C 0.921(7) 0.563(5) 0.044(5) 0.247(11) Uani 0.290(14) 1 d D U P H 2
H12O H 0.986733 0.516349 0.058993 0.296 Uiso 0.290(14) 1 calc R U P H 2
H12P H 0.885729 0.569664 -0.009301 0.296 Uiso 0.290(14) 1 calc R U P H 2
O140 O 0.746(3) 0.512(4) 0.434(3) 0.278(9) Uani 0.5 1 d D U P I 1
C141 C 0.845(4) 0.462(3) 0.420(4) 0.278(11) Uani 0.5 1 d D U P I 1
H14A H 0.845798 0.472141 0.359356 0.333 Uiso 0.5 1 calc R U P I 1
H14B H 0.858768 0.394318 0.460945 0.333 Uiso 0.5 1 calc R U P I 1
C142 C 0.919(3) 0.509(4) 0.441(4) 0.290(10) Uani 0.5 1 d D U P I 1
H14C H 0.925138 0.492209 0.504352 0.349 Uiso 0.5 1 calc R U P I 1
H14D H 0.988000 0.495160 0.423175 0.349 Uiso 0.5 1 calc R U P I 1
C143 C 0.865(4) 0.610(3) 0.386(4) 0.280(12) Uani 0.5 1 d D U P I 1
H14E H 0.890036 0.651201 0.404245 0.336 Uiso 0.5 1 calc R U P I 1
H14F H 0.873617 0.630440 0.323158 0.336 Uiso 0.5 1 calc R U P I 1
C144 C 0.756(4) 0.607(3) 0.403(4) 0.268(12) Uani 0.5 1 d D U P I 1
H14G H 0.737608 0.627161 0.448260 0.322 Uiso 0.5 1 calc R U P I 1
H14H H 0.709817 0.649257 0.349174 0.322 Uiso 0.5 1 calc R U P I 1
O145 O 0.909(3) 0.553(3) 0.375(3) 0.295(11) Uani 0.5 1 d D U P J 2
C146 C 0.853(4) 0.556(4) 0.303(3) 0.299(14) Uani 0.5 1 d D U P J 2
H14I H 0.885501 0.504747 0.291250 0.359 Uiso 0.5 1 calc R U P J 2
H14J H 0.850002 0.616253 0.250087 0.359 Uiso 0.5 1 calc R U P J 2
C147 C 0.748(4) 0.547(4) 0.331(4) 0.283(12) Uani 0.5 1 d D U P J 2
H14K H 0.725097 0.501825 0.316284 0.340 Uiso 0.5 1 calc R U P J 2
H14L H 0.699280 0.607940 0.299365 0.340 Uiso 0.5 1 calc R U P J 2
C148 C 0.753(4) 0.514(5) 0.427(4) 0.279(9) Uani 0.5 1 d D U P J 2
H14M H 0.726403 0.456561 0.457494 0.334 Uiso 0.5 1 calc R U P J 2
H14N H 0.714076 0.562322 0.440877 0.334 Uiso 0.5 1 calc R U P J 2
C149 C 0.867(4) 0.495(4) 0.454(3) 0.290(10) Uani 0.5 1 d D U P J 2
H14O H 0.878235 0.510733 0.500949 0.348 Uiso 0.5 1 calc R U P J 2
H14P H 0.899052 0.428009 0.474282 0.348 Uiso 0.5 1 calc R U P J 2
O150 O 0.054(3) 0.717(3) 0.889(3) 0.305(11) Uani 0.5 1 d D U P K 1
C151 C 0.098(4) 0.661(4) 0.978(2) 0.288(11) Uani 0.5 1 d D U P K 1
H15G H 0.079738 0.599141 1.002909 0.346 Uiso 0.5 1 calc R U P K 1
H15H H 0.069965 0.691518 1.013628 0.346 Uiso 0.5 1 calc R U P K 1
C152 C 0.212(4) 0.648(4) 0.983(3) 0.273(10) Uani 0.5 1 d D U P K 1
H15I H 0.246177 0.594325 0.974690 0.328 Uiso 0.5 1 calc R U P K 1
H15J H 0.241482 0.643587 1.037436 0.328 Uiso 0.5 1 calc R U P K 1
C153 C 0.212(4) 0.751(4) 0.895(3) 0.284(12) Uani 0.5 1 d D U P K 1
H15K H 0.188055 0.804146 0.907342 0.341 Uiso 0.5 1 calc R U P K 1
H15L H 0.279927 0.753336 0.872550 0.341 Uiso 0.5 1 calc R U P K 1
C154 C 0.135(4) 0.747(4) 0.835(2) 0.290(13) Uani 0.5 1 d D U P K 1
H15M H 0.110251 0.809001 0.784057 0.348 Uiso 0.5 1 calc R U P K 1
H15N H 0.165356 0.701919 0.813954 0.348 Uiso 0.5 1 calc R U P K 1
O155 O 0.267(2) 0.670(3) 0.947(2) 0.266(10) Uani 0.5 1 d D U P L 2
C156 C 0.200(3) 0.682(4) 0.876(2) 0.269(11) Uani 0.5 1 d D U P L 2
H15O H 0.234429 0.649903 0.843854 0.322 Uiso 0.5 1 calc R U P L 2
H15P H 0.171958 0.748269 0.835178 0.322 Uiso 0.5 1 calc R U P L 2
C157 C 0.117(4) 0.635(4) 0.926(3) 0.289(11) Uani 0.5 1 d D U P L 2
H15Q H 0.141345 0.566745 0.958548 0.347 Uiso 0.5 1 calc R U P L 2
H15R H 0.054662 0.650750 0.886497 0.347 Uiso 0.5 1 calc R U P L 2
C158 C 0.098(3) 0.678(5) 0.986(3) 0.285(11) Uani 0.5 1 d D U P L 2
H15S H 0.051651 0.740539 0.956707 0.342 Uiso 0.5 1 calc R U P L 2
H15T H 0.068873 0.637962 1.039452 0.342 Uiso 0.5 1 calc R U P L 2
C159 C 0.203(3) 0.685(4) 1.008(3) 0.267(11) Uani 0.5 1 d D U P L 2
H15U H 0.201811 0.746547 1.003430 0.320 Uiso 0.5 1 calc R U P L 2
H15V H 0.229644 0.636394 1.068288 0.320 Uiso 0.5 1 calc R U P L 2

loop_
_atom_site_aniso_label
_atom_site_aniso_U_11
_atom_site_aniso_U_22
_atom_site_aniso_U_33
_atom_site_aniso_U_23
_atom_site_aniso_U_13
_atom_site_aniso_U_12
Dy1 0.1283(5) 0.0532(3) 0.0498(3) -0.0182(2) -0.0090(2) -0.0194(3)
Dy2 0.1030(4) 0.0512(3) 0.0492(3) -0.0152(2) -0.0050(2) -0.0150(2)
N1 0.119(7) 0.078(5) 0.043(4) -0.022(4) -0.002(4) -0.014(5)
N2 0.102(6) 0.084(5) 0.047(4) -0.025(4) -0.001(4) -0.017(5)
N3 0.121(7) 0.056(4) 0.068(5) -0.019(4) -0.012(4) -0.014(4)
N4 0.144(8) 0.047(4) 0.076(5) -0.018(4) -0.011(5) -0.013(5)
C1A 0.114(18) 0.060(11) 0.051(11) -0.011(8) 0.001(11) -0.027(11)
C1B 0.100(17) 0.115(18) 0.043(10) -0.020(11) -0.004(11) -0.025(14)
C2A 0.087(15) 0.091(15) 0.063(12) -0.027(11) 0.016(11) -0.031(12)
C2B 0.106(17) 0.084(13) 0.051(10) -0.030(10) 0.011(11) -0.002(13)
C3A 0.095(16) 0.062(8) 0.080(11) -0.017(8) -0.030(13) 0.000(13)
C3B 0.088(15) 0.062(8) 0.074(11) -0.025(7) -0.028(13) -0.006(12)
C4A 0.12(2) 0.076(9) 0.066(12) -0.021(9) -0.014(12) -0.043(14)
C4B 0.12(2) 0.082(9) 0.063(12) -0.016(9) -0.006(12) -0.042(14)
C5A 0.25(3) 0.065(9) 0.051(12) -0.034(10) 0.003(12) -0.019(14)
C5B 0.25(3) 0.061(9) 0.053(12) -0.037(10) 0.000(12) -0.023(14)
C6A 0.15(2) 0.062(12) 0.076(13) -0.041(10) 0.029(13) -0.009(13)
C6B 0.130(19) 0.046(10) 0.061(11) -0.024(9) 0.000(11) -0.009(11)
C7A 0.08(2) 0.072(8) 0.060(10) -0.028(8) 0.008(14) 0.001(16)
C7B 0.07(2) 0.069(8) 0.061(10) -0.027(8) 0.006(14) -0.008(16)
C8A 0.069(18) 0.070(8) 0.074(12) -0.036(9) 0.022(12) 0.006(14)
C8B 0.059(17) 0.067(8) 0.063(11) -0.043(8) 0.017(11) 0.005(13)
C10A 0.134(8) 0.077(7) 0.064(7) -0.031(5) 0.009(6) -0.022(7)
C10B 0.129(9) 0.077(7) 0.059(7) -0.030(6) 0.022(6) -0.027(7)
C11A 0.136(10) 0.067(6) 0.062(7) -0.031(5) 0.008(6) -0.023(6)
C11B 0.140(9) 0.078(6) 0.057(6) -0.030(5) 0.015(6) -0.018(6)
C12A 0.141(8) 0.069(7) 0.053(6) -0.028(5) 0.010(6) -0.027(6)
C12B 0.142(8) 0.079(7) 0.057(6) -0.033(6) 0.013(6) -0.016(7)
C13A 0.143(8) 0.069(6) 0.055(7) -0.030(5) 0.019(6) -0.026(6)
C13B 0.138(9) 0.075(6) 0.069(7) -0.032(5) 0.008(7) -0.020(6)
C14A 0.143(8) 0.071(6) 0.064(7) -0.032(5) 0.009(6) -0.019(6)
C14B 0.142(8) 0.078(7) 0.065(6) -0.027(5) 0.006(6) -0.026(6)
C15A 0.146(17) 0.126(17) 0.102(15) -0.061(14) -0.004(13) -0.023(14)
C15B 0.18(2) 0.110(14) 0.099(15) -0.056(13) 0.030(14) -0.062(15)
C16A 0.22(3) 0.073(9) 0.109(16) -0.021(9) -0.014(17) -0.049(12)
C16B 0.16(2) 0.097(10) 0.086(11) -0.019(8) 0.030(12) -0.011(10)
C017 0.29(5) 0.17(2) 0.133(17) -0.077(17) -0.02(2) -0.09(3)
C17A 0.18(2) 0.123(16) 0.050(8) -0.015(9) -0.003(10) -0.051(15)
C17B 0.16(2) 0.17(2) 0.110(14) -0.096(15) -0.006(14) -0.003(17)
C18A 0.19(2) 0.090(11) 0.100(14) -0.060(11) 0.043(14) -0.055(12)
C18B 0.16(2) 0.079(9) 0.143(18) -0.047(9) 0.014(16) -0.023(9)
C019 0.17(3) 0.086(9) 0.134(16) -0.014(10) 0.006(16) -0.027(11)
C19A 0.22(2) 0.095(10) 0.084(12) -0.032(8) 0.009(13) 0.015(12)
C19B 0.142(15) 0.123(14) 0.087(11) -0.015(10) -0.004(11) -0.038(12)
C20B 0.129(9) 0.084(7) 0.077(6) -0.035(5) -0.002(6) -0.028(7)
C20A 0.128(9) 0.085(7) 0.078(6) -0.029(6) -0.001(6) -0.034(7)
C21B 0.126(10) 0.072(6) 0.071(7) -0.026(5) -0.006(6) -0.027(6)
C21A 0.129(9) 0.081(6) 0.077(7) -0.026(5) -0.007(6) -0.029(6)
C22B 0.111(11) 0.075(7) 0.073(7) -0.027(5) -0.008(7) -0.030(7)
C22A 0.106(11) 0.077(6) 0.077(7) -0.029(5) -0.007(8) -0.031(7)
C23B 0.127(13) 0.081(6) 0.084(7) -0.030(5) -0.009(8) -0.023(7)
C23A 0.125(13) 0.080(6) 0.077(7) -0.029(5) -0.008(7) -0.030(7)
C24B 0.128(9) 0.084(8) 0.084(7) -0.033(6) -0.003(7) -0.029(7)
C24A 0.134(10) 0.082(7) 0.077(7) -0.031(6) -0.006(7) -0.029(7)
C25B 0.18(2) 0.143(17) 0.079(8) -0.038(8) 0.003(9) -0.054(16)
C25A 0.135(19) 0.152(19) 0.089(9) -0.054(10) 0.018(10) -0.063(16)
C26B 0.131(16) 0.070(8) 0.088(13) -0.022(8) 0.001(12) -0.026(8)
C26A 0.18(3) 0.081(9) 0.110(13) -0.023(8) -0.035(14) -0.033(9)
C27B 0.196(16) 0.098(14) 0.094(11) -0.045(11) -0.012(13) -0.040(15)
C27A 0.198(16) 0.104(13) 0.104(12) -0.052(11) -0.007(15) -0.039(15)
C28B 0.146(18) 0.100(10) 0.093(10) -0.027(8) -0.020(11) -0.011(9)
C28A 0.144(18) 0.105(11) 0.080(9) -0.029(7) -0.016(10) -0.013(10)
C29B 0.14(2) 0.134(15) 0.163(19) -0.091(15) 0.011(16) -0.029(14)
C29A 0.161(19) 0.094(10) 0.115(16) -0.047(10) -0.011(14) -0.018(11)
C30A 0.095(7) 0.079(7) 0.075(6) -0.030(6) 0.006(5) -0.007(7)
C30B 0.088(7) 0.081(7) 0.069(5) -0.031(5) 0.010(5) -0.012(6)
C31A 0.103(8) 0.076(6) 0.079(7) -0.029(6) -0.003(7) -0.012(6)
C31B 0.101(8) 0.079(7) 0.081(7) -0.033(6) 0.003(6) -0.012(6)
C32A 0.093(8) 0.078(7) 0.078(6) -0.027(5) -0.005(6) -0.010(6)
C32B 0.099(8) 0.078(6) 0.084(7) -0.028(5) -0.003(6) -0.011(5)
C33A 0.098(8) 0.080(7) 0.074(6) -0.027(6) -0.002(6) -0.015(7)
C33B 0.094(7) 0.081(7) 0.070(6) -0.023(6) -0.007(5) -0.013(7)
C34A 0.094(7) 0.078(6) 0.076(7) -0.027(5) 0.008(6) -0.013(5)
C34B 0.095(7) 0.075(6) 0.067(6) -0.028(6) 0.003(6) -0.014(5)
C35A 0.13(2) 0.18(2) 0.090(9) -0.064(11) 0.001(10) 0.011(18)
C35B 0.118(18) 0.120(14) 0.071(7) -0.031(8) 0.021(8) -0.022(14)
C36A 0.12(2) 0.090(10) 0.175(19) -0.068(12) 0.012(17) -0.013(11)
C36B 0.15(2) 0.124(15) 0.153(17) -0.091(14) 0.017(17) -0.025(15)
C37A 0.21(3) 0.121(14) 0.094(10) -0.011(9) -0.026(12) -0.013(16)
C37B 0.095(16) 0.092(9) 0.127(12) -0.009(8) 0.000(12) -0.006(9)
C38B 0.13(2) 0.152(19) 0.080(9) -0.049(11) -0.001(10) -0.054(17)
C39B 0.15(2) 0.091(10) 0.101(14) -0.042(10) 0.020(14) -0.044(12)
C40A 0.119(8) 0.069(7) 0.067(7) -0.023(5) 0.016(6) -0.037(6)
C40B 0.116(8) 0.067(6) 0.066(6) -0.018(5) 0.014(6) -0.033(6)
C41A 0.112(7) 0.072(7) 0.060(6) -0.021(5) 0.019(5) -0.035(6)
C41B 0.113(8) 0.075(7) 0.064(6) -0.021(5) 0.014(5) -0.033(6)
C42A 0.113(8) 0.064(6) 0.055(7) -0.018(5) 0.018(5) -0.028(5)
C42B 0.110(8) 0.073(7) 0.061(6) -0.017(5) 0.022(5) -0.033(6)
C43A 0.116(8) 0.063(7) 0.054(6) -0.019(5) 0.016(5) -0.028(6)
C43B 0.121(8) 0.073(7) 0.058(7) -0.020(6) 0.020(5) -0.035(6)
C44A 0.122(7) 0.063(6) 0.059(6) -0.019(5) 0.019(5) -0.031(6)
C44B 0.122(7) 0.069(7) 0.058(5) -0.014(5) 0.014(5) -0.036(6)
C45A 0.21(2) 0.102(13) 0.113(16) -0.055(12) 0.035(15) -0.077(13)
C45B 0.16(2) 0.094(11) 0.22(3) -0.087(15) -0.01(2) -0.015(13)
C46A 0.118(11) 0.140(16) 0.075(10) -0.027(10) 0.009(9) -0.027(11)
C46B 0.132(15) 0.20(2) 0.088(11) -0.065(13) 0.028(10) -0.082(14)
C47A 0.158(19) 0.085(10) 0.137(19) -0.056(12) 0.024(15) -0.020(11)
C47B 0.167(18) 0.102(11) 0.112(16) -0.019(10) 0.025(13) 0.001(11)
C48A 0.18(2) 0.122(17) 0.075(11) -0.044(12) -0.009(13) -0.036(15)
C48B 0.23(3) 0.158(19) 0.133(18) -0.095(17) 0.048(17) -0.076(18)
C49A 0.142(14) 0.076(9) 0.066(10) -0.011(7) 0.029(9) -0.013(9)
C49B 0.19(2) 0.150(18) 0.081(11) -0.009(11) -0.021(13) -0.036(16)
O100 0.207(15) 0.35(2) 0.175(12) -0.102(13) 0.018(12) -0.046(16)
O105 0.193(15) 0.34(2) 0.142(12) -0.111(13) 0.031(12) -0.054(16)
C101 0.185(15) 0.34(2) 0.143(10) -0.113(13) 0.033(11) -0.036(16)
C102 0.182(14) 0.33(2) 0.132(10) -0.114(13) 0.036(11) -0.043(16)
C103 0.190(15) 0.34(2) 0.129(11) -0.113(13) 0.035(12) -0.051(16)
C104 0.194(16) 0.34(2) 0.136(13) -0.111(14) 0.018(13) -0.055(17)
C106 0.196(16) 0.34(2) 0.155(13) -0.110(15) 0.026(14) -0.041(17)
C107 0.185(16) 0.34(2) 0.141(11) -0.113(14) 0.033(12) -0.036(16)
C108 0.184(15) 0.34(2) 0.136(11) -0.113(14) 0.036(12) -0.039(17)
C109 0.187(15) 0.33(2) 0.134(12) -0.114(14) 0.033(12) -0.047(16)
O110 0.282(19) 0.40(2) 0.285(18) -0.226(18) 0.080(16) -0.096(19)
C111 0.28(2) 0.41(2) 0.292(19) -0.216(19) 0.083(17) -0.11(2)
C112 0.267(18) 0.40(2) 0.285(18) -0.223(18) 0.077(16) -0.122(18)
C113 0.259(18) 0.40(2) 0.269(18) -0.225(17) 0.069(15) -0.116(19)
C114 0.269(19) 0.41(2) 0.276(19) -0.218(18) 0.076(16) -0.101(19)
O115 0.267(19) 0.41(2) 0.288(18) -0.222(18) 0.083(16) -0.124(18)
C116 0.262(18) 0.40(2) 0.276(18) -0.226(18) 0.073(16) -0.124(19)
C117 0.260(18) 0.40(2) 0.266(18) -0.228(17) 0.068(15) -0.113(19)
C118 0.267(19) 0.40(2) 0.277(18) -0.219(17) 0.074(16) -0.106(19)
C119 0.27(2) 0.40(2) 0.291(19) -0.217(19) 0.081(17) -0.11(2)
O120 0.284(16) 0.175(12) 0.275(15) -0.081(12) -0.102(13) -0.006(12)
C121 0.277(16) 0.150(12) 0.248(16) -0.105(12) -0.090(13) 0.019(12)
C122 0.275(16) 0.143(11) 0.254(16) -0.121(12) -0.088(13) 0.014(12)
C123 0.273(17) 0.165(13) 0.248(16) -0.099(13) -0.104(14) 0.003(13)
C124 0.280(16) 0.170(13) 0.270(16) -0.077(13) -0.092(14) 0.002(12)
O125 0.28(2) 0.183(17) 0.27(2) -0.091(17) -0.058(19) 0.012(17)
C126 0.276(16) 0.151(11) 0.254(16) -0.109(12) -0.087(13) 0.015(12)
C127 0.279(16) 0.164(13) 0.259(16) -0.093(13) -0.089(14) 0.007(13)
C128 0.281(17) 0.171(14) 0.269(17) -0.079(14) -0.090(15) 0.003(13)
C129 0.277(18) 0.167(15) 0.264(18) -0.091(15) -0.083(16) 0.001(15)
O140 0.303(17) 0.255(17) 0.256(15) -0.094(14) 0.011(17) -0.085(15)
C141 0.303(19) 0.254(19) 0.258(17) -0.095(16) 0.006(18) -0.086(17)
C142 0.302(18) 0.264(18) 0.265(17) -0.080(15) 0.019(18) -0.087(16)
C143 0.30(2) 0.26(2) 0.262(19) -0.084(17) 0.026(19) -0.097(18)
C144 0.296(19) 0.251(19) 0.248(18) -0.097(17) 0.010(19) -0.090(19)
O145 0.303(18) 0.264(19) 0.270(18) -0.073(16) 0.013(18) -0.091(17)
C146 0.31(2) 0.27(2) 0.27(2) -0.084(19) 0.01(2) -0.08(2)
C147 0.31(2) 0.256(19) 0.260(19) -0.095(17) 0.01(2) -0.081(18)
C148 0.304(17) 0.255(17) 0.257(16) -0.093(15) 0.010(17) -0.085(16)
C149 0.303(18) 0.262(17) 0.266(16) -0.081(15) 0.012(17) -0.088(16)
O150 0.33(2) 0.34(2) 0.208(16) -0.116(16) 0.094(16) -0.019(18)
C151 0.33(2) 0.33(2) 0.195(16) -0.131(15) 0.096(16) -0.032(17)
C152 0.32(2) 0.324(19) 0.188(15) -0.142(14) 0.082(15) -0.036(17)
C153 0.32(2) 0.33(2) 0.199(17) -0.125(16) 0.083(16) -0.047(19)
C154 0.32(2) 0.33(2) 0.197(18) -0.119(17) 0.096(17) -0.04(2)
O155 0.31(2) 0.32(2) 0.185(16) -0.141(15) 0.081(15) -0.042(18)
C156 0.31(2) 0.32(2) 0.184(16) -0.143(16) 0.098(16) -0.034(18)
C157 0.33(2) 0.33(2) 0.203(16) -0.132(15) 0.089(16) -0.035(18)
C158 0.33(2) 0.33(2) 0.193(15) -0.136(15) 0.095(16) -0.032(17)
C159 0.32(2) 0.32(2) 0.181(16) -0.150(15) 0.083(16) -0.035(18)

loop_
_atom_type_symbol
_atom_type_description
_atom_type_scat_dispersion_real
_atom_type_scat_dispersion_imag
_atom_type_scat_source
C C 0.0137 0.0067 'International Tables Vol C Tables 4.2.6.8 and 6.1.1.4'
H H 0.0000 0.0000 'International Tables Vol C Tables 4.2.6.8 and 6.1.1.4'
Dy Dy -5.9987 12.4498 'International Tables Vol C Tables 4.2.6.8 and 6.1.1.4'
N N 0.0241 0.0134 'International Tables Vol C Tables 4.2.6.8 and 6.1.1.4'
O O 0.0389 0.0241 'International Tables Vol C Tables 4.2.6.8 and 6.1.1.4'

loop_
_geom_angle_atom_site_label_1
_geom_angle_atom_site_label_2
_geom_angle_atom_site_label_3
_geom_angle
_geom_angle_site_symmetry_1
_geom_angle_site_symmetry_3
N1 Dy1 N4 91.7(3) . 2_666
N1 Dy1 C10A 82.5(5) . .
N1 Dy1 C10B 88.5(5) . .
N1 Dy1 C11A 109.5(5) . .
N1 Dy1 C11B 119.7(6) . .
N1 Dy1 C12A 132.6(5) . .
N1 Dy1 C12B 129.7(5) . .
N1 Dy1 C13A 113.2(6) . .
N1 Dy1 C13B 100.6(6) . .
N1 Dy1 C14A 85.8(5) . .
N1 Dy1 C14B 77.8(5) . .
N1 Dy1 C20B 77.4(5) . .
N1 Dy1 C20A 80.6(5) . .
N1 Dy1 C21B 96.5(5) . .
N1 Dy1 C21A 88.3(6) . .
N1 Dy1 C22B 127.0(5) . .
N1 Dy1 C22A 118.9(5) . .
N1 Dy1 C23B 124.0(6) . .
N1 Dy1 C23A 132.4(6) . .
N1 Dy1 C24B 93.9(6) . .
N1 Dy1 C24A 104.6(5) . .
N4 Dy1 C10A 93.7(5) 2_666 .
N4 Dy1 C10B 84.5(5) 2_666 .
N4 Dy1 C11A 79.7(5) 2_666 .
N4 Dy1 C11B 82.4(6) 2_666 .
N4 Dy1 C12A 97.6(5) 2_666 .
N4 Dy1 C12B 110.1(6) 2_666 .
N4 Dy1 C13A 126.9(5) 2_666 .
N4 Dy1 C13B 133.3(5) 2_666 .
N4 Dy1 C14A 122.6(6) 2_666 .
N4 Dy1 C14B 113.7(6) 2_666 .
N4 Dy1 C20B 110.7(7) 2_666 .
N4 Dy1 C20A 93.4(7) 2_666 .
N4 Dy1 C21B 133.6(6) 2_666 .
N4 Dy1 C21A 122.3(6) 2_666 .
N4 Dy1 C22B 117.8(6) 2_666 .
N4 Dy1 C22A 119.0(6) 2_666 .
N4 Dy1 C23B 89.5(6) 2_666 .
N4 Dy1 C23A 89.7(6) 2_666 .
N4 Dy1 C24B 83.7(6) 2_666 .
N4 Dy1 C24A 74.9(5) 2_666 .
C10A Dy1 C11A 30.2(5) . .
C10A Dy1 C13A 48.4(6) . .
C10A Dy1 C14A 29.1(5) . .
C10A Dy1 C20A 161.9(7) . .
C10B Dy1 C21B 141.1(7) . .
C10B Dy1 C23B 147.2(7) . .
C11A Dy1 C14A 48.3(6) . .
C11B Dy1 C10B 31.3(5) . .
C11B Dy1 C12B 31.0(5) . .
C11B Dy1 C20B 159.0(8) . .
C11B Dy1 C21B 129.6(8) . .
C11B Dy1 C22B 107.8(8) . .
C11B Dy1 C23B 115.9(8) . .
C11B Dy1 C24B 143.8(8) . .
C12A Dy1 C10A 50.7(6) . .
C12A Dy1 C11A 29.8(5) . .
C12A Dy1 C13A 31.4(5) . .
C12A Dy1 C14A 50.4(6) . .
C12A Dy1 C20A 144.3(6) . .
C12A Dy1 C22A 96.5(7) . .
C12A Dy1 C24A 122.7(7) . .
C12B Dy1 C10B 51.5(7) . .
C12B Dy1 C20B 129.1(8) . .
C12B Dy1 C21B 99.1(8) . .
C12B Dy1 C23B 101.6(7) . .
C13A Dy1 C11A 48.4(6) . .
C13A Dy1 C14A 28.8(5) . .
C13B Dy1 C10B 51.4(7) . .
C13B Dy1 C11B 52.3(7) . .
C13B Dy1 C12B 32.6(5) . .
C13B Dy1 C20B 115.9(8) . .
C13B Dy1 C21B 89.9(7) . .
C13B Dy1 C22B 89.9(8) . .
C13B Dy1 C23B 118.1(7) . .
C13B Dy1 C24B 139.0(7) . .
C14B Dy1 C10B 31.0(5) . .
C14B Dy1 C11B 51.8(7) . .
C14B Dy1 C12B 52.1(7) . .
C14B Dy1 C13B 30.7(5) . .
C14B Dy1 C20B 129.2(8) . .
C14B Dy1 C21B 112.7(8) . .
C14B Dy1 C22B 120.2(8) . .
C14B Dy1 C23B 148.8(7) . .
C14B Dy1 C24B 160.6(8) . .
C20B Dy1 C10B 159.2(8) . .
C20B Dy1 C21B 30.0(6) . .
C20B Dy1 C23B 50.5(8) . .
C20A Dy1 C11A 167.8(8) . .
C20A Dy1 C13A 134.9(7) . .
C20A Dy1 C14A 141.9(8) . .
C21B Dy1 C23B 48.8(7) . .
C21A Dy1 C10A 143.2(7) . .
C21A Dy1 C11A 152.1(7) . .
C21A Dy1 C12A 123.2(8) . .
C21A Dy1 C13A 105.3(7) . .
C21A Dy1 C14A 115.0(8) . .
C21A Dy1 C20A 29.9(6) . .
C21A Dy1 C22A 30.8(6) . .
C21A Dy1 C24A 49.7(7) . .
C22B Dy1 C10B 134.0(8) . .
C22B Dy1 C12B 82.5(8) . .
C22B Dy1 C20B 51.9(7) . .
C22B Dy1 C21B 31.1(5) . .
C22B Dy1 C23B 29.9(5) . .
C22B Dy1 C24B 51.8(8) . .
C22A Dy1 C10A 138.0(8) . .
C22A Dy1 C11A 126.1(7) . .
C22A Dy1 C13A 89.7(8) . .
C22A Dy1 C14A 111.7(8) . .
C22A Dy1 C20A 49.1(7) . .
C23A Dy1 C10A 144.8(7) . .
C23A Dy1 C11A 117.5(8) . .
C23A Dy1 C12A 94.1(7) . .
C23A Dy1 C13A 103.3(7) . .
C23A Dy1 C14A 131.4(7) . .
C23A Dy1 C20A 51.9(8) . .
C23A Dy1 C21A 52.3(8) . .
C23A Dy1 C22A 30.2(5) . .
C23A Dy1 C24A 31.2(6) . .
C24B Dy1 C10B 168.1(7) . .
C24B Dy1 C12B 131.9(7) . .
C24B Dy1 C20B 31.5(6) . .
C24B Dy1 C21B 50.3(7) . .
C24B Dy1 C23B 30.8(6) . .
C24A Dy1 C10A 166.5(7) . .
C24A Dy1 C11A 137.7(7) . .
C24A Dy1 C13A 134.0(7) . .
C24A Dy1 C14A 159.9(7) . .
C24A Dy1 C20A 30.1(6) . .
C24A Dy1 C22A 48.2(7) . .
N2 Dy2 C30A 78.3(5) . .
N2 Dy2 C30B 81.6(5) . .
N2 Dy2 C31A 94.1(6) . .
N2 Dy2 C31B 83.9(5) . .
N2 Dy2 C32A 124.2(6) . .
N2 Dy2 C32B 111.1(6) . .
N2 Dy2 C33A 126.6(5) . .
N2 Dy2 C33B 130.2(5) . .
N2 Dy2 C34A 97.1(6) . .
N2 Dy2 C34B 108.9(5) . .
N2 Dy2 C40A 88.7(5) . .
N2 Dy2 C40B 96.7(5) . .
N2 Dy2 C41A 83.3(5) . .
N2 Dy2 C41B 75.8(5) . .
N2 Dy2 C42A 107.7(6) . .
N2 Dy2 C42B 89.3(7) . .
N2 Dy2 C43A 132.7(5) . .
N2 Dy2 C43B 121.3(6) . .
N2 Dy2 C44A 117.7(6) . .
N2 Dy2 C44B 125.6(5) . .
N3 Dy2 N2 93.0(3) . .
N3 Dy2 C30A 105.0(6) . .
N3 Dy2 C30B 93.7(5) . .
N3 Dy2 C31A 130.4(5) . .
N3 Dy2 C31B 122.8(6) . .
N3 Dy2 C32A 118.1(6) . .
N3 Dy2 C32B 126.5(6) . .
N3 Dy2 C33A 87.6(6) . .
N3 Dy2 C33B 98.9(6) . .
N3 Dy2 C34A 79.4(5) . .
N3 Dy2 C34B 78.8(5) . .
N3 Dy2 C40A 123.1(6) . .
N3 Dy2 C40B 132.6(5) . .
N3 Dy2 C41A 94.1(6) . .
N3 Dy2 C41B 111.0(6) . .
N3 Dy2 C42A 77.0(4) . .
N3 Dy2 C42B 83.6(5) . .
N3 Dy2 C43A 94.1(5) . .
N3 Dy2 C43B 84.5(5) . .
N3 Dy2 C44A 123.7(5) . .
N3 Dy2 C44B 114.1(6) . .
C30A Dy2 C33A 50.4(7) . .
C30A Dy2 C34A 31.1(5) . .
C30A Dy2 C40A 130.9(7) . .
C30A Dy2 C41A 154.1(8) . .
C30A Dy2 C42A 173.7(7) . .
C30A Dy2 C43A 143.1(7) . .
C30A Dy2 C44A 125.7(7) . .
C30B Dy2 C31B 29.2(5) . .
C30B Dy2 C32B 47.5(6) . .
C31A Dy2 C30A 30.5(5) . .
C31A Dy2 C32A 30.3(5) . .
C31A Dy2 C33A 50.1(7) . .
C31A Dy2 C34A 51.0(7) . .
C31A Dy2 C40A 106.1(7) . .
C31A Dy2 C41A 135.5(7) . .
C31A Dy2 C42A 144.6(7) . .
C31A Dy2 C43A 115.4(8) . .
C31A Dy2 C44A 95.2(7) . .
C31B Dy2 C32B 28.5(6) . .
C32A Dy2 C30A 50.6(7) . .
C32A Dy2 C33A 30.8(5) . .
C32A Dy2 C34A 51.4(6) . .
C32A Dy2 C40A 106.9(7) . .
C32A Dy2 C41A 133.3(7) . .
C32A Dy2 C42A 123.1(7) . .
C32A Dy2 C43A 92.5(7) . .
C32A Dy2 C44A 83.6(7) . .
C33A Dy2 C34A 30.7(5) . .
C33A Dy2 C40A 133.8(8) . .
C33A Dy2 C41A 150.0(7) . .
C33A Dy2 C42A 124.2(7) . .
C33A Dy2 C43A 100.4(7) . .
C33A Dy2 C44A 105.4(7) . .
C33B Dy2 C30B 49.7(6) . .
C33B Dy2 C31B 49.3(6) . .
C33B Dy2 C32B 29.8(5) . .
C34A Dy2 C41A 173.5(7) . .
C34A Dy2 C42A 146.4(7) . .
C34A Dy2 C43A 130.2(7) . .
C34A Dy2 C44A 134.2(7) . .
C34B Dy2 C30B 30.6(5) . .
C34B Dy2 C31B 49.6(6) . .
C34B Dy2 C32B 48.7(6) . .
C34B Dy2 C33B 30.4(5) . .
C40A Dy2 C34A 156.6(7) . .
C40A Dy2 C41A 29.7(6) . .
C40A Dy2 C42A 48.9(6) . .
C40A Dy2 C43A 49.2(6) . .
C40A Dy2 C44A 30.0(5) . .
C40B Dy2 C30B 133.5(7) . .
C40B Dy2 C31B 104.3(7) . .
C40B Dy2 C32B 92.4(7) . .
C40B Dy2 C33B 109.1(8) . .
C40B Dy2 C34B 138.8(7) . .
C41B Dy2 C30B 147.0(8) . .
C41B Dy2 C31B 123.1(8) . .
C41B Dy2 C32B 120.7(8) . .
C41B Dy2 C33B 139.6(7) . .
C41B Dy2 C34B 169.2(7) . .
C41B Dy2 C40B 30.7(6) . .
C42A Dy2 C41A 29.3(6) . .
C42B Dy2 C30B 170.3(7) . .
C42B Dy2 C31B 152.9(7) . .
C42B Dy2 C32B 140.5(6) . .
C42B Dy2 C33B 139.8(8) . .
C42B Dy2 C34B 155.2(8) . .
C42B Dy2 C40B 50.5(7) . .
C42B Dy2 C41B 30.2(6) . .
C42B Dy2 C43B 32.1(6) . .
C42B Dy2 C44B 51.5(7) . .
C43A Dy2 C41A 49.6(7) . .
C43A Dy2 C42A 30.8(5) . .
C43A Dy2 C44A 30.2(5) . .
C43B Dy2 C30B 157.1(8) . .
C43B Dy2 C31B 143.6(8) . .
C43B Dy2 C32B 116.9(8) . .
C43B Dy2 C33B 107.9(8) . .
C43B Dy2 C34B 127.7(7) . .
C43B Dy2 C40B 51.1(6) . .
C43B Dy2 C41B 51.6(7) . .
C43B Dy2 C44B 31.2(5) . .
C44A Dy2 C41A 49.8(6) . .
C44A Dy2 C42A 50.1(6) . .
C44B Dy2 C30B 137.4(7) . .
C44B Dy2 C31B 113.5(8) . .
C44B Dy2 C32B 90.0(7) . .
C44B Dy2 C33B 92.6(7) . .
C44B Dy2 C34B 121.7(7) . .
C44B Dy2 C40B 30.5(5) . .
C44B Dy2 C41B 51.0(7) . .
C1A N1 Dy1 121.8(8) . .
C1B N1 Dy1 122.0(10) . .
C1B N1 C4B 113.4(15) . .
C4A N1 Dy1 126.5(11) . .
C4A N1 C1A 111.7(13) . .
C4B N1 Dy1 124.2(12) . .
C2A N2 Dy2 118.2(10) . .
C2B N2 Dy2 125.3(9) . .
C2B N2 C3B 111.5(13) . .
C3A N2 Dy2 128.4(11) . .
C3A N2 C2A 113.4(14) . .
C3B N2 Dy2 123.2(10) . .
C5A N3 Dy2 118.7(9) . .
C5B N3 Dy2 128.8(11) . .
C5B N3 C7B 107.7(19) . .
C7A N3 Dy2 124.3(17) . .
C7A N3 C5A 116.8(19) . .
C7B N3 Dy2 123.2(15) . .
C6B N4 Dy1 120.3(9) . 2_666
C6B N4 C8B 114.6(16) . .
C8A N4 C6A 113.7(17) . .
C8B N4 Dy1 123.7(13) . 2_666
N1 C1A H1A 117.4 . .
C2A C1A N1 125.2(17) . .
C2A C1A H1A 117.4 . .
N1 C1B H1B 118.2 . .
N1 C1B C2B 124(2) . .
C2B C1B H1B 118.2 . .
N2 C2A H2A 119.7 . .
C1A C2A N2 120.5(19) . .
C1A C2A H2A 119.7 . .
N2 C2B C1B 127.1(19) . .
N2 C2B H2B 116.5 . .
C1B C2B H2B 116.5 . .
N2 C3A H3A 115.8 . .
N2 C3A C4A 128(2) . .
C4A C3A H3A 115.8 . .
N2 C3B H3B 119.8 . .
C4B C3B N2 120(2) . .
C4B C3B H3B 119.8 . .
N1 C4A H4A 119.6 . .
C3A C4A N1 121(2) . .
C3A C4A H4A 119.6 . .
N1 C4B C3B 123(2) . .
N1 C4B H4B 118.4 . .
C3B C4B H4B 118.4 . .
N3 C5A H5A 121.4 . .
C6A C5A N3 117.1(17) . .
C6A C5A H5A 121.4 . .
N3 C5B H5B 113.1 . .
N3 C5B C6B 134(2) . .
C6B C5B H5B 113.1 . .
N4 C6A H6A 117.6 . .
C5A C6A N4 124.7(19) . .
C5A C6A H6A 117.6 . .
N4 C6B C5B 115.6(19) . .
N4 C6B H6B 122.2 . .
C5B C6B H6B 122.2 . .
N3 C7A H7A 116.5 . .
N3 C7A C8A 127(3) . .
C8A C7A H7A 116.5 . .
N3 C7B H7B 119.2 . .
C8B C7B N3 122(3) . .
C8B C7B H7B 119.2 . .
N4 C8A C7A 120(3) . .
N4 C8A H8A 120.2 . .
C7A C8A H8A 120.2 . .
N4 C8B C7B 125(3) . .
N4 C8B H8B 117.5 . .
C7B C8B H8B 117.5 . .
C11A C10A Dy1 75.6(17) . .
C11A C10A C15A 124(2) . .
C14A C10A Dy1 78.2(16) . .
C14A C10A C11A 107.5(18) . .
C14A C10A C15A 127(2) . .
C15A C10A Dy1 119.5(19) . .
C11B C10B Dy1 72.0(16) . .
C11B C10B C15B 127(2) . .
C14B C10B Dy1 71.3(15) . .
C14B C10B C11B 106.5(18) . .
C14B C10B C15B 126(2) . .
C15B C10B Dy1 120.8(19) . .
C10A C11A Dy1 74.2(16) . .
C10A C11A C16A 124(2) . .
C12A C11A Dy1 72.8(15) . .
C12A C11A C10A 110.4(17) . .
C12A C11A C16A 126(2) . .
C16A C11A Dy1 124(2) . .
C10B C11B Dy1 76.7(15) . .
C10B C11B C16B 119(2) . .
C12B C11B Dy1 76.4(14) . .
C12B C11B C10B 109.6(19) . .
C12B C11B C16B 129(2) . .
C16B C11B Dy1 127(2) . .
C11A C12A Dy1 77.5(15) . .
C11A C12A C13A 103.3(17) . .
C11A C12A C17A 130(2) . .
C13A C12A Dy1 76.4(12) . .
C13A C12A C17A 125(2) . .
C17A C12A Dy1 123.8(19) . .
C11B C12B Dy1 72.6(14) . .
C11B C12B C13B 105.6(17) . .
C11B C12B C17B 128(2) . .
C13B C12B Dy1 71.8(13) . .
C13B C12B C17B 126(2) . .
C17B C12B Dy1 124.0(19) . .
C12A C13A Dy1 72.3(12) . .
C12A C13A C18A 127(2) . .
C14A C13A Dy1 77.9(13) . .
C14A C13A C12A 110.2(16) . .
C14A C13A C18A 121(2) . .
C18A C13A Dy1 129.1(16) . .
C12B C13B Dy1 75.6(13) . .
C12B C13B C18B 127(2) . .
C14B C13B Dy1 73.9(15) . .
C14B C13B C12B 107.4(17) . .
C14B C13B C18B 126(2) . .
C18B C13B Dy1 119.7(18) . .
C10A C14A Dy1 72.7(16) . .
C10A C14A C19A 131(2) . .
C13A C14A Dy1 73.3(13) . .
C13A C14A C10A 108.0(17) . .
C13A C14A C19A 121(2) . .
C19A C14A Dy1 124.2(18) . .
C10B C14B Dy1 77.7(15) . .
C10B C14B C19B 128(2) . .
C13B C14B Dy1 75.4(15) . .
C13B C14B C10B 110.5(18) . .
C13B C14B C19B 120(2) . .
C19B C14B Dy1 126.5(18) . .
C10A C15A H15A 109.5 . .
C10A C15A H15B 109.5 . .
C10A C15A H15C 109.5 . .
H15A C15A H15B 109.5 . .
H15A C15A H15C 109.5 . .
H15B C15A H15C 109.5 . .
C10B C15B H15D 109.5 . .
C10B C15B H15E 109.5 . .
C10B C15B H15F 109.5 . .
H15D C15B H15E 109.5 . .
H15D C15B H15F 109.5 . .
H15E C15B H15F 109.5 . .
C11A C16A H16A 109.5 . .
C11A C16A H16B 109.5 . .
C11A C16A H16C 109.5 . .
H16A C16A H16B 109.5 . .
H16A C16A H16C 109.5 . .
H16B C16A H16C 109.5 . .
C11B C16B H16D 109.5 . .
C11B C16B H16E 109.5 . .
C11B C16B H16F 109.5 . .
H16D C16B H16E 109.5 . .
H16D C16B H16F 109.5 . .
H16E C16B H16F 109.5 . .
H01A C017 H01B 109.5 . .
H01A C017 H01C 109.5 . .
H01B C017 H01C 109.5 . .
C33A C017 H01A 109.5 . .
C33A C017 H01B 109.5 . .
C33A C017 H01C 109.5 . .
C12A C17A H17A 109.5 . .
C12A C17A H17B 109.5 . .
C12A C17A H17C 109.5 . .
H17A C17A H17B 109.5 . .
H17A C17A H17C 109.5 . .
H17B C17A H17C 109.5 . .
C12B C17B H17D 109.5 . .
C12B C17B H17E 109.5 . .
C12B C17B H17F 109.5 . .
H17D C17B H17E 109.5 . .
H17D C17B H17F 109.5 . .
H17E C17B H17F 109.5 . .
C13A C18A H18A 109.5 . .
C13A C18A H18B 109.5 . .
C13A C18A H18C 109.5 . .
H18A C18A H18B 109.5 . .
H18A C18A H18C 109.5 . .
H18B C18A H18C 109.5 . .
C13B C18B H18D 109.5 . .
C13B C18B H18E 109.5 . .
C13B C18B H18F 109.5 . .
H18D C18B H18E 109.5 . .
H18D C18B H18F 109.5 . .
H18E C18B H18F 109.5 . .
H01D C019 H01E 109.5 . .
H01D C019 H01F 109.5 . .
H01E C019 H01F 109.5 . .
C34A C019 H01D 109.5 . .
C34A C019 H01E 109.5 . .
C34A C019 H01F 109.5 . .
C14A C19A H19A 109.5 . .
C14A C19A H19B 109.5 . .
C14A C19A H19C 109.5 . .
H19A C19A H19B 109.5 . .
H19A C19A H19C 109.5 . .
H19B C19A H19C 109.5 . .
C14B C19B H19D 109.5 . .
C14B C19B H19E 109.5 . .
C14B C19B H19F 109.5 . .
H19D C19B H19E 109.5 . .
H19D C19B H19F 109.5 . .
H19E C19B H19F 109.5 . .
C21B C20B Dy1 75.5(15) . .
C21B C20B C24B 106.4(17) . .
C21B C20B C25B 122(3) . .
C24B C20B Dy1 74.0(15) . .
C24B C20B C25B 131(3) . .
C25B C20B Dy1 121.8(18) . .
C21A C20A Dy1 70.7(16) . .
C21A C20A C24A 106.3(18) . .
C21A C20A C25A 127(3) . .
C24A C20A Dy1 74.1(15) . .
C24A C20A C25A 127(3) . .
C25A C20A Dy1 123.3(17) . .
C20B C21B Dy1 74.4(15) . .
C20B C21B C22B 111(2) . .
C20B C21B C26B 125(2) . .
C22B C21B Dy1 72.6(18) . .
C22B C21B C26B 124(2) . .
C26B C21B Dy1 119.6(18) . .
C20A C21A Dy1 79.4(16) . .
C20A C21A C22A 107.4(19) . .
C20A C21A C26A 130(3) . .
C22A C21A Dy1 78.3(19) . .
C22A C21A C26A 119(2) . .
C26A C21A Dy1 124(2) . .
C21B C22B Dy1 76.3(17) . .
C21B C22B C27B 124.2(19) . .
C23B C22B Dy1 80(2) . .
C23B C22B C21B 106(2) . .
C23B C22B C27B 125(2) . .
C27B C22B Dy1 130(2) . .
C21A C22A Dy1 71.0(18) . .
C21A C22A C27A 129(2) . .
C23A C22A Dy1 70(2) . .
C23A C22A C21A 110(2) . .
C23A C22A C27A 121(2) . .
C27A C22A Dy1 121(2) . .
C22B C23B Dy1 70(2) . .
C22B C23B C24B 109(2) . .
C22B C23B C28B 122(2) . .
C24B C23B Dy1 71(2) . .
C24B C23B C28B 129(2) . .
C28B C23B Dy1 121(3) . .
C22A C23A Dy1 80(2) . .
C22A C23A C24A 104(2) . .
C22A C23A C28A 125(2) . .
C24A C23A Dy1 79.0(18) . .
C24A C23A C28A 126(2) . .
C28A C23A Dy1 126(3) . .
C20B C24B Dy1 74.5(15) . .
C20B C24B C29B 129(3) . .
C23B C24B Dy1 79(2) . .
C23B C24B C20B 106.6(19) . .
C23B C24B C29B 124(2) . .
C29B C24B Dy1 118.7(19) . .
C20A C24A Dy1 75.7(15) . .
C20A C24A C23A 110(2) . .
C20A C24A C29A 125(2) . .
C23A C24A Dy1 69.8(19) . .
C23A C24A C29A 124(2) . .
C29A C24A Dy1 124.5(18) . .
C20B C25B H25A 109.5 . .
C20B C25B H25B 109.5 . .
C20B C25B H25C 109.5 . .
H25A C25B H25B 109.5 . .
H25A C25B H25C 109.5 . .
H25B C25B H25C 109.5 . .
C20A C25A H25D 109.5 . .
C20A C25A H25E 109.5 . .
C20A C25A H25F 109.5 . .
H25D C25A H25E 109.5 . .
H25D C25A H25F 109.5 . .
H25E C25A H25F 109.5 . .
C21B C26B H26A 109.5 . .
C21B C26B H26B 109.5 . .
C21B C26B H26C 109.5 . .
H26A C26B H26B 109.5 . .
H26A C26B H26C 109.5 . .
H26B C26B H26C 109.5 . .
C21A C26A H26D 109.5 . .
C21A C26A H26E 109.5 . .
C21A C26A H26F 109.5 . .
H26D C26A H26E 109.5 . .
H26D C26A H26F 109.5 . .
H26E C26A H26F 109.5 . .
C22B C27B H27A 109.5 . .
C22B C27B H27B 109.5 . .
C22B C27B H27C 109.5 . .
H27A C27B H27B 109.5 . .
H27A C27B H27C 109.5 . .
H27B C27B H27C 109.5 . .
C22A C27A H27D 109.5 . .
C22A C27A H27E 109.5 . .
C22A C27A H27F 109.5 . .
H27D C27A H27E 109.5 . .
H27D C27A H27F 109.5 . .
H27E C27A H27F 109.5 . .
C23B C28B H28A 109.5 . .
C23B C28B H28B 109.5 . .
C23B C28B H28C 109.5 . .
H28A C28B H28B 109.5 . .
H28A C28B H28C 109.5 . .
H28B C28B H28C 109.5 . .
C23A C28A H28D 109.5 . .
C23A C28A H28E 109.5 . .
C23A C28A H28F 109.5 . .
H28D C28A H28E 109.5 . .
H28D C28A H28F 109.5 . .
H28E C28A H28F 109.5 . .
C24B C29B H29A 109.5 . .
C24B C29B H29B 109.5 . .
C24B C29B H29C 109.5 . .
H29A C29B H29B 109.5 . .
H29A C29B H29C 109.5 . .
H29B C29B H29C 109.5 . .
C24A C29A H29D 109.5 . .
C24A C29A H29E 109.5 . .
C24A C29A H29F 109.5 . .
H29D C29A H29E 109.5 . .
H29D C29A H29F 109.5 . .
H29E C29A H29F 109.5 . .
C31A C30A Dy2 72.6(15) . .
C31A C30A C34A 108.1(17) . .
C31A C30A C35A 122(3) . .
C34A C30A Dy2 76.0(14) . .
C34A C30A C35A 130(3) . .
C35A C30A Dy2 121.0(19) . .
C31B C30B Dy2 77.2(15) . .
C31B C30B C34B 108.7(18) . .
C31B C30B C35B 120(2) . .
C34B C30B Dy2 73.1(14) . .
C34B C30B C35B 131(2) . .
C35B C30B Dy2 123.1(18) . .
C30A C31A Dy2 76.9(15) . .
C30A C31A C36A 129(3) . .
C32A C31A Dy2 76.4(14) . .
C32A C31A C30A 110.6(18) . .
C32A C31A C36A 120(3) . .
C36A C31A Dy2 119.1(18) . .
C30B C31B Dy2 73.5(14) . .
C30B C31B C36B 135(3) . .
C32B C31B Dy2 76.1(14) . .
C32B C31B C30B 107.4(19) . .
C32B C31B C36B 117(3) . .
C36B C31B Dy2 125.8(19) . .
C31A C32A Dy2 73.3(14) . .
C31A C32A C33A 106.6(17) . .
C31A C32A C37A 131(3) . .
C33A C32A Dy2 75.3(14) . .
C33A C32A C37A 121(3) . .
C37A C32A Dy2 130(2) . .
C31B C32B Dy2 75.4(14) . .
C31B C32B C33B 111.1(18) . .
C31B C32B C37B 134(3) . .
C33B C32B Dy2 72.7(14) . .
C33B C32B C37B 115(3) . .
C37B C32B Dy2 122.3(18) . .
C017 C33A Dy2 128(2) . .
C32A C33A Dy2 73.9(13) . .
C32A C33A C017 129(3) . .
C32A C33A C34A 109.8(18) . .
C34A C33A Dy2 76.0(14) . .
C34A C33A C017 120(3) . .
C32B C33B Dy2 77.6(14) . .
C32B C33B C34B 105.6(17) . .
C32B C33B C38B 139(3) . .
C34B C33B Dy2 73.5(14) . .
C34B C33B C38B 115(2) . .
C38B C33B Dy2 115.5(18) . .
C019 C34A Dy2 121.2(19) . .
C30A C34A Dy2 72.9(15) . .
C30A C34A C019 126(2) . .
C33A C34A Dy2 73.2(14) . .
C33A C34A C019 129(2) . .
C33A C34A C30A 104.8(18) . .
C30B C34B Dy2 76.3(14) . .
C30B C34B C39B 122(2) . .
C33B C34B Dy2 76.1(14) . .
C33B C34B C30B 107.1(17) . .
C33B C34B C39B 130(2) . .
C39B C34B Dy2 122.9(18) . .
C30A C35A H35A 109.5 . .
C30A C35A H35B 109.5 . .
C30A C35A H35C 109.5 . .
H35A C35A H35B 109.5 . .
H35A C35A H35C 109.5 . .
H35B C35A H35C 109.5 . .
C30B C35B H35D 109.5 . .
C30B C35B H35E 109.5 . .
C30B C35B H35F 109.5 . .
H35D C35B H35E 109.5 . .
H35D C35B H35F 109.5 . .
H35E C35B H35F 109.5 . .
C31A C36A H36A 109.5 . .
C31A C36A H36B 109.5 . .
C31A C36A H36C 109.5 . .
H36A C36A H36B 109.5 . .
H36A C36A H36C 109.5 . .
H36B C36A H36C 109.5 . .
C31B C36B H36D 109.5 . .
C31B C36B H36E 109.5 . .
C31B C36B H36F 109.5 . .
H36D C36B H36E 109.5 . .
H36D C36B H36F 109.5 . .
H36E C36B H36F 109.5 . .
C32A C37A H37A 109.5 . .
C32A C37A H37B 109.5 . .
C32A C37A H37C 109.5 . .
H37A C37A H37B 109.5 . .
H37A C37A H37C 109.5 . .
H37B C37A H37C 109.5 . .
C32B C37B H37D 109.5 . .
C32B C37B H37E 109.5 . .
C32B C37B H37F 109.5 . .
H37D C37B H37E 109.5 . .
H37D C37B H37F 109.5 . .
H37E C37B H37F 109.5 . .
C33B C38B H38A 109.5 . .
C33B C38B H38B 109.5 . .
C33B C38B H38C 109.5 . .
H38A C38B H38B 109.5 . .
H38A C38B H38C 109.5 . .
H38B C38B H38C 109.5 . .
C34B C39B H39A 109.5 . .
C34B C39B H39B 109.5 . .
C34B C39B H39C 109.5 . .
H39A C39B H39B 109.5 . .
H39A C39B H39C 109.5 . .
H39B C39B H39C 109.5 . .
C41A C40A Dy2 78.9(14) . .
C41A C40A C44A 111.8(19) . .
C41A C40A C45A 131(2) . .
C44A C40A Dy2 77.8(15) . .
C44A C40A C45A 116(2) . .
C45A C40A Dy2 122.2(18) . .
C41B C40B Dy2 74.2(12) . .
C41B C40B C45B 124(2) . .
C44B C40B Dy2 74.0(14) . .
C44B C40B C41B 108.9(19) . .
C44B C40B C45B 127(2) . .
C45B C40B Dy2 119(2) . .
C40A C41A Dy2 71.4(15) . .
C40A C41A C46A 132(3) . .
C42A C41A Dy2 74.7(13) . .
C42A C41A C40A 106.9(19) . .
C42A C41A C46A 121(3) . .
C46A C41A Dy2 120.3(16) . .
C40B C41B Dy2 75.1(13) . .
C40B C41B C46B 128(2) . .
C42B C41B Dy2 74.3(14) . .
C42B C41B C40B 108(2) . .
C42B C41B C46B 123(3) . .
C46B C41B Dy2 124.9(15) . .
C41A C42A Dy2 76.0(14) . .
C41A C42A C43A 107.7(18) . .
C41A C42A C47A 127(3) . .
C43A C42A Dy2 73.0(11) . .
C43A C42A C47A 125(2) . .
C47A C42A Dy2 123.1(15) . .
C41B C42B Dy2 75.5(15) . .
C41B C42B C43B 108.6(19) . .
C41B C42B C47B 134(3) . .
C43B C42B Dy2 74.2(13) . .
C43B C42B C47B 117(3) . .
C47B C42B Dy2 120.4(17) . .
C42A C43A Dy2 76.2(11) . .
C42A C43A C48A 120(2) . .
C44A C43A Dy2 76.2(12) . .
C44A C43A C42A 108.3(18) . .
C44A C43A C48A 132(2) . .
C48A C43A Dy2 119.2(16) . .
C42B C43B Dy2 73.8(13) . .
C42B C43B C48B 124(3) . .
C44B C43B Dy2 74.5(14) . .
C44B C43B C42B 105.6(17) . .
C44B C43B C48B 129(3) . .
C48B C43B Dy2 125.4(17) . .
C40A C44A Dy2 72.2(14) . .
C40A C44A C43A 105.0(18) . .
C40A C44A C49A 136(2) . .
C43A C44A Dy2 73.6(12) . .
C43A C44A C49A 118(2) . .
C49A C44A Dy2 124.7(17) . .
C40B C44B Dy2 75.4(14) . .
C40B C44B C43B 108.5(18) . .
C40B C44B C49B 130(3) . .
C43B C44B Dy2 74.2(13) . .
C43B C44B C49B 121(3) . .
C49B C44B Dy2 126(2) . .
C40A C45A H45A 109.5 . .
C40A C45A H45B 109.5 . .
C40A C45A H45C 109.5 . .
H45A C45A H45B 109.5 . .
H45A C45A H45C 109.5 . .
H45B C45A H45C 109.5 . .
C40B C45B H45D 109.5 . .
C40B C45B H45E 109.5 . .
C40B C45B H45F 109.5 . .
H45D C45B H45E 109.5 . .
H45D C45B H45F 109.5 . .
H45E C45B H45F 109.5 . .
C41A C46A H46A 109.5 . .
C41A C46A H46B 109.5 . .
C41A C46A H46C 109.5 . .
H46A C46A H46B 109.5 . .
H46A C46A H46C 109.5 . .
H46B C46A H46C 109.5 . .
C41B C46B H46D 109.5 . .
C41B C46B H46E 109.5 . .
C41B C46B H46F 109.5 . .
H46D C46B H46E 109.5 . .
H46D C46B H46F 109.5 . .
H46E C46B H46F 109.5 . .
C42A C47A H47A 109.5 . .
C42A C47A H47B 109.5 . .
C42A C47A H47C 109.5 . .
H47A C47A H47B 109.5 . .
H47A C47A H47C 109.5 . .
H47B C47A H47C 109.5 . .
C42B C47B H47D 109.5 . .
C42B C47B H47E 109.5 . .
C42B C47B H47F 109.5 . .
H47D C47B H47E 109.5 . .
H47D C47B H47F 109.5 . .
H47E C47B H47F 109.5 . .
C43A C48A H48A 109.5 . .
C43A C48A H48B 109.5 . .
C43A C48A H48C 109.5 . .
H48A C48A H48B 109.5 . .
H48A C48A H48C 109.5 . .
H48B C48A H48C 109.5 . .
C43B C48B H48D 109.5 . .
C43B C48B H48E 109.5 . .
C43B C48B H48F 109.5 . .
H48D C48B H48E 109.5 . .
H48D C48B H48F 109.5 . .
H48E C48B H48F 109.5 . .
C44A C49A H49A 109.5 . .
C44A C49A H49B 109.5 . .
C44A C49A H49C 109.5 . .
H49A C49A H49B 109.5 . .
H49A C49A H49C 109.5 . .
H49B C49A H49C 109.5 . .
C44B C49B H49D 109.5 . .
C44B C49B H49E 109.5 . .
C44B C49B H49F 109.5 . .
H49D C49B H49E 109.5 . .
H49D C49B H49F 109.5 . .
H49E C49B H49F 109.5 . .
C104 O100 C101 126(3) . .
C109 O105 C106 107.5(19) . .
O100 C101 H10A 111.8 . .
O100 C101 H10B 111.8 . .
O100 C101 C102 100(3) . .
H10A C101 H10B 109.5 . .
C102 C101 H10A 111.8 . .
C102 C101 H10B 111.8 . .
C101 C102 H10C 111.7 . .
C101 C102 H10D 111.7 . .
H10C C102 H10D 109.5 . .
C103 C102 C101 100(3) . .
C103 C102 H10C 111.7 . .
C103 C102 H10D 111.7 . .
C102 C103 H10E 106.4 . .
C102 C103 H10F 106.4 . .
H10E C103 H10F 106.4 . .
C104 C103 C102 124(3) . .
C104 C103 H10E 106.4 . .
C104 C103 H10F 106.4 . .
O100 C104 C103 88(2) . .
O100 C104 H10G 113.9 . .
O100 C104 H10H 113.9 . .
C103 C104 H10G 113.9 . .
C103 C104 H10H 113.9 . .
H10G C104 H10H 111.1 . .
O105 C106 H10I 110.6 . .
O105 C106 H10J 110.6 . .
O105 C106 C107 106(2) . .
H10I C106 H10J 108.8 . .
C107 C106 H10I 110.6 . .
C107 C106 H10J 110.6 . .
C106 C107 H10K 111.2 . .
C106 C107 H10L 111.2 . .
H10K C107 H10L 109.1 . .
C108 C107 C106 103(2) . .
C108 C107 H10K 111.2 . .
C108 C107 H10L 111.2 . .
C107 C108 H10M 111.2 . .
C107 C108 H10N 111.2 . .
H10M C108 H10N 109.1 . .
C109 C108 C107 103(2) . .
C109 C108 H10M 111.2 . .
C109 C108 H10N 111.2 . .
O105 C109 C108 109(2) . .
O105 C109 H10O 109.9 . .
O105 C109 H10P 109.9 . .
C108 C109 H10O 109.9 . .
C108 C109 H10P 109.9 . .
H10O C109 H10P 108.3 . .
C114 O110 C111 111.3(19) . .
O110 C111 H11A 110.7 . .
O110 C111 H11B 110.7 . .
O110 C111 C112 105.3(18) . .
H11A C111 H11B 108.8 . .
C112 C111 H11A 110.7 . .
C112 C111 H11B 110.7 . .
C111 C112 H11C 110.4 . .
C111 C112 H11D 110.4 . .
H11C C112 H11D 108.6 . .
C113 C112 C111 107(2) . .
C113 C112 H11C 110.4 . .
C113 C112 H11D 110.4 . .
C112 C113 H11E 110.5 . .
C112 C113 H11F 110.5 . .
C112 C113 C114 106(2) . .
H11E C113 H11F 108.7 . .
C114 C113 H11E 110.5 . .
C114 C113 H11F 110.5 . .
O110 C114 C113 106(2) . .
O110 C114 H11G 110.5 . .
O110 C114 H11H 110.5 . .
C113 C114 H11G 110.5 . .
C113 C114 H11H 110.5 . .
H11G C114 H11H 108.7 . .
C119 O115 C116 107(2) . .
O115 C116 H11I 110.7 . .
O115 C116 H11J 110.7 . .
O115 C116 C117 105(2) . .
H11I C116 H11J 108.8 . .
C117 C116 H11I 110.7 . .
C117 C116 H11J 110.7 . .
C116 C117 H11K 111.0 . .
C116 C117 H11L 111.0 . .
C116 C117 C118 104(2) . .
H11K C117 H11L 109.0 . .
C118 C117 H11K 111.0 . .
C118 C117 H11L 111.0 . .
C117 C118 H11M 110.8 . .
C117 C118 H11N 110.8 . .
H11M C118 H11N 108.9 . .
C119 C118 C117 105(2) . .
C119 C118 H11M 110.8 . .
C119 C118 H11N 110.8 . .
O115 C119 C118 107.8(19) . .
O115 C119 H11O 110.1 . .
O115 C119 H11P 110.1 . .
C118 C119 H11O 110.1 . .
C118 C119 H11P 110.1 . .
H11O C119 H11P 108.5 . .
C121 O120 C124 111(2) . .
O120 C121 H12A 111.1 . .
O120 C121 H12B 111.1 . .
O120 C121 C122 103(2) . .
H12A C121 H12B 109.1 . .
C122 C121 H12A 111.1 . .
C122 C121 H12B 111.1 . .
C121 C122 H12C 110.2 . .
C121 C122 H12D 110.2 . .
C121 C122 C123 107.3(19) . .
H12C C122 H12D 108.5 . .
C123 C122 H12C 110.2 . .
C123 C122 H12D 110.2 . .
C122 C123 H12E 110.5 . .
C122 C123 H12F 110.6 . .
H12E C123 H12F 108.7 . .
C124 C123 C122 105.9(19) . .
C124 C123 H12E 110.5 . .
C124 C123 H12F 110.6 . .
O120 C124 C123 107(2) . .
O120 C124 H12G 110.4 . .
O120 C124 H12H 110.4 . .
C123 C124 H12G 110.4 . .
C123 C124 H12H 110.4 . .
H12G C124 H12H 108.6 . .
C129 O125 C126 109(3) . .
O125 C126 H12I 111.4 . .
O125 C126 H12J 111.4 . .
O125 C126 C127 102(3) . .
H12I C126 H12J 109.3 . .
C127 C126 H12I 111.4 . .
C127 C126 H12J 111.4 . .
C126 C127 H12K 110.3 . .
C126 C127 H12L 110.3 . .
H12K C127 H12L 108.6 . .
C128 C127 C126 107(4) . .
C128 C127 H12K 110.3 . .
C128 C127 H12L 110.3 . .
C127 C128 H12M 110.9 . .
C127 C128 H12N 110.9 . .
H12M C128 H12N 108.9 . .
C129 C128 C127 104(3) . .
C129 C128 H12M 110.9 . .
C129 C128 H12N 110.9 . .
O125 C129 C128 108(3) . .
O125 C129 H12O 110.0 . .
O125 C129 H12P 110.0 . .
C128 C129 H12O 110.0 . .
C128 C129 H12P 110.0 . .
H12O C129 H12P 108.4 . .
C144 O140 C141 106(2) . .
O140 C141 H14A 111.7 . .
O140 C141 H14B 111.7 . .
O140 C141 C142 100(2) . .
H14A C141 H14B 109.5 . .
C142 C141 H14A 111.7 . .
C142 C141 H14B 111.7 . .
C141 C142 H14C 111.9 . .
C141 C142 H14D 111.9 . .
H14C C142 H14D 109.6 . .
C143 C142 C141 99(2) . .
C143 C142 H14C 111.9 . .
C143 C142 H14D 111.9 . .
C142 C143 H14E 111.3 . .
C142 C143 H14F 111.3 . .
H14E C143 H14F 109.2 . .
C144 C143 C142 102(3) . .
C144 C143 H14E 111.3 . .
C144 C143 H14F 111.3 . .
O140 C144 C143 107(2) . .
O140 C144 H14G 110.3 . .
O140 C144 H14H 110.3 . .
C143 C144 H14G 110.3 . .
C143 C144 H14H 110.3 . .
H14G C144 H14H 108.5 . .
C146 O145 C149 107(2) . .
O145 C146 H14I 110.7 . .
O145 C146 H14J 110.7 . .
O145 C146 C147 105(2) . .
H14I C146 H14J 108.8 . .
C147 C146 H14I 110.7 . .
C147 C146 H14J 110.7 . .
C146 C147 H14K 110.2 . .
C146 C147 H14L 110.1 . .
C146 C147 C148 107.8(18) . .
H14K C147 H14L 108.5 . .
C148 C147 H14K 110.2 . .
C148 C147 H14L 110.1 . .
C147 C148 H14M 111.1 . .
C147 C148 H14N 111.1 . .
C147 C148 C149 103.3(19) . .
H14M C148 H14N 109.1 . .
C149 C148 H14M 111.1 . .
C149 C148 H14N 111.1 . .
O145 C149 C148 105(2) . .
O145 C149 H14O 110.7 . .
O145 C149 H14P 110.7 . .
C148 C149 H14O 110.7 . .
C148 C149 H14P 110.7 . .
H14O C149 H14P 108.8 . .
C154 O150 C151 108.0(19) . .
O150 C151 H15G 109.6 . .
O150 C151 H15H 109.6 . .
O150 C151 C152 110(2) . .
H15G C151 H15H 108.1 . .
C152 C151 H15G 109.6 . .
C152 C151 H15H 109.6 . .
C151 C152 H15I 112.7 . .
C151 C152 H15J 112.7 . .
C151 C152 C153 95(3) . .
H15I C152 H15J 110.2 . .
C153 C152 H15I 112.7 . .
C153 C152 H15J 112.7 . .
C152 C153 H15K 112.1 . .
C152 C153 H15L 112.1 . .
H15K C153 H15L 109.7 . .
C154 C153 C152 98(3) . .
C154 C153 H15K 112.1 . .
C154 C153 H15L 112.1 . .
O150 C154 C153 104(2) . .
O150 C154 H15M 111.0 . .
O150 C154 H15N 111.0 . .
C153 C154 H15M 111.0 . .
C153 C154 H15N 111.0 . .
H15M C154 H15N 109.0 . .
C159 O155 C156 106.4(19) . .
O155 C156 H15O 111.6 . .
O155 C156 H15P 111.6 . .
O155 C156 C157 101(2) . .
H15O C156 H15P 109.4 . .
C157 C156 H15O 111.6 . .
C157 C156 H15P 111.6 . .
C156 C157 H15Q 111.7 . .
C156 C157 H15R 111.7 . .
C156 C157 C158 100(2) . .
H15Q C157 H15R 109.5 . .
C158 C157 H15Q 111.7 . .
C158 C157 H15R 111.7 . .
C157 C158 H15S 111.3 . .
C157 C158 H15T 111.3 . .
H15S C158 H15T 109.2 . .
C159 C158 C157 102(2) . .
C159 C158 H15S 111.3 . .
C159 C158 H15T 111.3 . .
O155 C159 C158 107.6(18) . .
O155 C159 H15U 110.2 . .
O155 C159 H15V 110.2 . .
C158 C159 H15U 110.2 . .
C158 C159 H15V 110.2 . .
H15U C159 H15V 108.5 . .

loop_
_geom_bond_atom_site_label_1
_geom_bond_atom_site_label_2
_geom_bond_distance
_geom_bond_site_symmetry_2
Dy1 N1 2.366(7) .
Dy1 N4 2.387(7) 2_666
Dy1 C10A 2.74(3) .
Dy1 C10B 2.66(3) .
Dy1 C11A 2.76(3) .
Dy1 C11B 2.60(3) .
Dy1 C12A 2.70(2) .
Dy1 C12B 2.65(2) .
Dy1 C13A 2.75(2) .
Dy1 C13B 2.60(3) .
Dy1 C14A 2.81(3) .
Dy1 C14B 2.58(3) .
Dy1 C20B 2.65(3) .
Dy1 C20A 2.74(3) .
Dy1 C21B 2.67(3) .
Dy1 C21A 2.63(3) .
Dy1 C22B 2.62(4) .
Dy1 C22A 2.73(4) .
Dy1 C23B 2.75(4) .
Dy1 C23A 2.60(4) .
Dy1 C24B 2.65(3) .
Dy1 C24A 2.72(3) .
Dy2 N2 2.377(7) .
Dy2 N3 2.376(7) .
Dy2 C30A 2.66(3) .
Dy2 C30B 2.72(3) .
Dy2 C31A 2.60(3) .
Dy2 C31B 2.76(3) .
Dy2 C32A 2.64(2) .
Dy2 C32B 2.77(3) .
Dy2 C33A 2.66(3) .
Dy2 C33B 2.71(3) .
Dy2 C34A 2.70(3) .
Dy2 C34B 2.67(3) .
Dy2 C40A 2.66(3) .
Dy2 C40B 2.65(2) .
Dy2 C41A 2.76(3) .
Dy2 C41B 2.64(2) .
Dy2 C42A 2.74(2) .
Dy2 C42B 2.63(3) .
Dy2 C43A 2.699(19) .
Dy2 C43B 2.63(2) .
Dy2 C44A 2.73(3) .
Dy2 C44B 2.63(3) .
N1 C1A 1.43(2) .
N1 C1B 1.31(2) .
N1 C4A 1.41(2) .
N1 C4B 1.39(3) .
N2 C2A 1.42(2) .
N2 C2B 1.35(2) .
N2 C3A 1.33(3) .
N2 C3B 1.41(2) .
N3 C5A 1.48(2) .
N3 C5B 1.29(3) .
N3 C7A 1.30(4) .
N3 C7B 1.38(4) .
N4 C6A 1.54(2) .
N4 C6B 1.32(2) .
N4 C8A 1.33(3) .
N4 C8B 1.34(3) .
C1A H1A 0.9500 .
C1A C2A 1.34(3) .
C1B H1B 0.9500 .
C1B C2B 1.35(2) .
C2A H2A 0.9500 .
C2B H2B 0.9500 .
C3A H3A 0.9500 .
C3A C4A 1.33(3) .
C3B H3B 0.9500 .
C3B C4B 1.41(3) .
C4A H4A 0.9500 .
C4B H4B 0.9500 .
C5A H5A 0.9500 .
C5A C6A 1.30(3) .
C5B H5B 0.9500 .
C5B C6B 1.38(3) .
C6A H6A 0.9500 .
C6B H6B 0.9500 .
C7A H7A 0.9500 .
C7A C8A 1.41(5) .
C7B H7B 0.9500 .
C7B C8B 1.36(4) .
C8A H8A 0.9500 .
C8B H8B 0.9500 .
C10A C11A 1.43(2) .
C10A C14A 1.39(2) .
C10A C15A 1.52(2) .
C10B C11B 1.42(2) .
C10B C14B 1.40(2) .
C10B C15B 1.52(2) .
C11A C12A 1.40(2) .
C11A C16A 1.54(2) .
C11B C12B 1.40(2) .
C11B C16B 1.53(2) .
C12A C13A 1.47(2) .
C12A C17A 1.48(2) .
C12B C13B 1.48(2) .
C12B C17B 1.48(2) .
C13A C14A 1.38(2) .
C13A C18A 1.54(2) .
C13B C14B 1.37(2) .
C13B C18B 1.54(2) .
C14A C19A 1.54(2) .
C14B C19B 1.54(2) .
C15A H15A 0.9800 .
C15A H15B 0.9800 .
C15A H15C 0.9800 .
C15B H15D 0.9800 .
C15B H15E 0.9800 .
C15B H15F 0.9800 .
C16A H16A 0.9800 .
C16A H16B 0.9800 .
C16A H16C 0.9800 .
C16B H16D 0.9800 .
C16B H16E 0.9800 .
C16B H16F 0.9800 .
C017 H01A 0.9800 .
C017 H01B 0.9800 .
C017 H01C 0.9800 .
C017 C33A 1.51(2) .
C17A H17A 0.9800 .
C17A H17B 0.9800 .
C17A H17C 0.9800 .
C17B H17D 0.9800 .
C17B H17E 0.9800 .
C17B H17F 0.9800 .
C18A H18A 0.9800 .
C18A H18B 0.9800 .
C18A H18C 0.9800 .
C18B H18D 0.9800 .
C18B H18E 0.9800 .
C18B H18F 0.9800 .
C019 H01D 0.9800 .
C019 H01E 0.9800 .
C019 H01F 0.9800 .
C019 C34A 1.52(2) .
C19A H19A 0.9800 .
C19A H19B 0.9800 .
C19A H19C 0.9800 .
C19B H19D 0.9800 .
C19B H19E 0.9800 .
C19B H19F 0.9800 .
C20B C21B 1.38(3) .
C20B C24B 1.44(3) .
C20B C25B 1.51(2) .
C20A C21A 1.39(3) .
C20A C24A 1.42(3) .
C20A C25A 1.51(2) .
C21B C22B 1.42(2) .
C21B C26B 1.52(2) .
C21A C22A 1.43(2) .
C21A C26A 1.53(2) .
C22B C23B 1.39(2) .
C22B C27B 1.59(2) .
C22A C23A 1.39(2) .
C22A C27A 1.58(2) .
C23B C24B 1.44(2) .
C23B C28B 1.53(2) .
C23A C24A 1.44(2) .
C23A C28A 1.532(19) .
C24B C29B 1.51(2) .
C24A C29A 1.52(2) .
C25B H25A 0.9800 .
C25B H25B 0.9800 .
C25B H25C 0.9800 .
C25A H25D 0.9800 .
C25A H25E 0.9800 .
C25A H25F 0.9800 .
C26B H26A 0.9800 .
C26B H26B 0.9800 .
C26B H26C 0.9800 .
C26A H26D 0.9800 .
C26A H26E 0.9800 .
C26A H26F 0.9800 .
C27B H27A 0.9800 .
C27B H27B 0.9800 .
C27B H27C 0.9800 .
C27A H27D 0.9800 .
C27A H27E 0.9800 .
C27A H27F 0.9800 .
C28B H28A 0.9800 .
C28B H28B 0.9800 .
C28B H28C 0.9800 .
C28A H28D 0.9800 .
C28A H28E 0.9800 .
C28A H28F 0.9800 .
C29B H29A 0.9800 .
C29B H29B 0.9800 .
C29B H29C 0.9800 .
C29A H29D 0.9800 .
C29A H29E 0.9800 .
C29A H29F 0.9800 .
C30A C31A 1.38(2) .
C30A C34A 1.44(2) .
C30A C35A 1.50(2) .
C30B C31B 1.38(2) .
C30B C34B 1.42(2) .
C30B C35B 1.49(2) .
C31A C32A 1.37(2) .
C31A C36A 1.51(2) .
C31B C32B 1.36(2) .
C31B C36B 1.51(2) .
C32A C33A 1.41(2) .
C32A C37A 1.55(2) .
C32B C33B 1.41(2) .
C32B C37B 1.55(2) .
C33A C34A 1.42(2) .
C33B C34B 1.41(2) .
C33B C38B 1.51(2) .
C34B C39B 1.50(2) .
C35A H35A 0.9800 .
C35A H35B 0.9800 .
C35A H35C 0.9800 .
C35B H35D 0.9800 .
C35B H35E 0.9800 .
C35B H35F 0.9800 .
C36A H36A 0.9800 .
C36A H36B 0.9800 .
C36A H36C 0.9800 .
C36B H36D 0.9800 .
C36B H36E 0.9800 .
C36B H36F 0.9800 .
C37A H37A 0.9800 .
C37A H37B 0.9800 .
C37A H37C 0.9800 .
C37B H37D 0.9800 .
C37B H37E 0.9800 .
C37B H37F 0.9800 .
C38B H38A 0.9800 .
C38B H38B 0.9800 .
C38B H38C 0.9800 .
C39B H39A 0.9800 .
C39B H39B 0.9800 .
C39B H39C 0.9800 .
C40A C41A 1.39(3) .
C40A C44A 1.40(2) .
C40A C45A 1.50(2) .
C40B C41B 1.40(3) .
C40B C44B 1.39(2) .
C40B C45B 1.49(2) .
C41A C42A 1.39(3) .
C41A C46A 1.50(2) .
C41B C42B 1.37(3) .
C41B C46B 1.50(2) .
C42A C43A 1.44(2) .
C42A C47A 1.55(2) .
C42B C43B 1.45(3) .
C42B C47B 1.54(2) .
C43A C44A 1.42(2) .
C43A C48A 1.51(2) .
C43B C44B 1.42(2) .
C43B C48B 1.52(2) .
C44A C49A 1.50(2) .
C44B C49B 1.50(2) .
C45A H45A 0.9800 .
C45A H45B 0.9800 .
C45A H45C 0.9800 .
C45B H45D 0.9800 .
C45B H45E 0.9800 .
C45B H45F 0.9800 .
C46A H46A 0.9800 .
C46A H46B 0.9800 .
C46A H46C 0.9800 .
C46B H46D 0.9800 .
C46B H46E 0.9800 .
C46B H46F 0.9800 .
C47A H47A 0.9800 .
C47A H47B 0.9800 .
C47A H47C 0.9800 .
C47B H47D 0.9800 .
C47B H47E 0.9800 .
C47B H47F 0.9800 .
C48A H48A 0.9800 .
C48A H48B 0.9800 .
C48A H48C 0.9800 .
C48B H48D 0.9800 .
C48B H48E 0.9800 .
C48B H48F 0.9800 .
C49A H49A 0.9800 .
C49A H49B 0.9800 .
C49A H49C 0.9800 .
C49B H49D 0.9800 .
C49B H49E 0.9800 .
C49B H49F 0.9800 .
O100 C101 1.438(19) .
O100 C104 1.433(19) .
O105 C106 1.45(2) .
O105 C109 1.44(2) .
C101 H10A 0.9900 .
C101 H10B 0.9900 .
C101 C102 1.494(18) .
C102 H10C 0.9900 .
C102 H10D 0.9900 .
C102 C103 1.464(19) .
C103 H10E 0.9900 .
C103 H10F 0.9900 .
C103 C104 1.462(19) .
C104 H10G 0.9900 .
C104 H10H 0.9900 .
C106 H10I 0.9900 .
C106 H10J 0.9900 .
C106 C107 1.51(2) .
C107 H10K 0.9900 .
C107 H10L 0.9900 .
C107 C108 1.50(2) .
C108 H10M 0.9900 .
C108 H10N 0.9900 .
C108 C109 1.48(2) .
C109 H10O 0.9900 .
C109 H10P 0.9900 .
O110 C111 1.446(19) .
O110 C114 1.421(19) .
C111 H11A 0.9900 .
C111 H11B 0.9900 .
C111 C112 1.510(19) .
C112 H11C 0.9900 .
C112 H11D 0.9900 .
C112 C113 1.47(2) .
C113 H11E 0.9900 .
C113 H11F 0.9900 .
C113 C114 1.49(2) .
C114 H11G 0.9900 .
C114 H11H 0.9900 .
O115 C116 1.455(19) .
O115 C119 1.439(19) .
C116 H11I 0.9900 .
C116 H11J 0.9900 .
C116 C117 1.47(2) .
C117 H11K 0.9900 .
C117 H11L 0.9900 .
C117 C118 1.49(2) .
C118 H11M 0.9900 .
C118 H11N 0.9900 .
C118 C119 1.48(2) .
C119 H11O 0.9900 .
C119 H11P 0.9900 .
O120 C121 1.444(18) .
O120 C124 1.451(19) .
C121 H12A 0.9900 .
C121 H12B 0.9900 .
C121 C122 1.484(19) .
C122 H12C 0.9900 .
C122 H12D 0.9900 .
C122 C123 1.497(18) .
C123 H12E 0.9900 .
C123 H12F 0.9900 .
C123 C124 1.468(19) .
C124 H12G 0.9900 .
C124 H12H 0.9900 .
O125 C126 1.46(2) .
O125 C129 1.43(2) .
C126 H12I 0.9900 .
C126 H12J 0.9900 .
C126 C127 1.53(2) .
C127 H12K 0.9900 .
C127 H12L 0.9900 .
C127 C128 1.50(2) .
C128 H12M 0.9900 .
C128 H12N 0.9900 .
C128 C129 1.49(2) .
C129 H12O 0.9900 .
C129 H12P 0.9900 .
O140 C141 1.48(2) .
O140 C144 1.45(2) .
C141 H14A 0.9900 .
C141 H14B 0.9900 .
C141 C142 1.52(2) .
C142 H14C 0.9900 .
C142 H14D 0.9900 .
C142 C143 1.51(2) .
C143 H14E 0.9900 .
C143 H14F 0.9900 .
C143 C144 1.49(2) .
C144 H14G 0.9900 .
C144 H14H 0.9900 .
O145 C146 1.43(2) .
O145 C149 1.44(2) .
C146 H14I 0.9900 .
C146 H14J 0.9900 .
C146 C147 1.483(19) .
C147 H14K 0.9900 .
C147 H14L 0.9900 .
C147 C148 1.50(2) .
C148 H14M 0.9900 .
C148 H14N 0.9900 .
C148 C149 1.51(2) .
C149 H14O 0.9900 .
C149 H14P 0.9900 .
O150 C151 1.44(2) .
O150 C154 1.441(19) .
C151 H15G 0.9900 .
C151 H15H 0.9900 .
C151 C152 1.49(2) .
C152 H15I 0.9900 .
C152 H15J 0.9900 .
C152 C153 1.68(7) .
C153 H15K 0.9900 .
C153 H15L 0.9900 .
C153 C154 1.49(2) .
C154 H15M 0.9900 .
C154 H15N 0.9900 .
O155 C156 1.441(14) .
O155 C159 1.427(14) .
C156 H15O 0.9900 .
C156 H15P 0.9900 .
C156 C157 1.503(15) .
C157 H15Q 0.9900 .
C157 H15R 0.9900 .
C157 C158 1.51(2) .
C158 H15S 0.9900 .
C158 H15T 0.9900 .
C158 C159 1.485(14) .
C159 H15U 0.9900 .
C159 H15V 0.9900 .

loop_
_geom_torsion_atom_site_label_1
_geom_torsion_atom_site_label_2
_geom_torsion_atom_site_label_3
_geom_torsion_atom_site_label_4
_geom_torsion
_geom_torsion_site_symmetry_1
_geom_torsion_site_symmetry_2
_geom_torsion_site_symmetry_3
_geom_torsion_site_symmetry_4
Dy1 N1 C1A C2A 179.9(19) . . . .
Dy1 N1 C1B C2B 177(2) . . . .
Dy1 N1 C4A C3A 179.0(18) . . . .
Dy1 N1 C4B C3B -176.9(16) . . . .
Dy1 N4 C6A C5A 174.3(13) 2_666 . . .
Dy1 N4 C6B C5B -178.2(11) 2_666 . . .
Dy1 N4 C8A C7A -177.2(12) 2_666 . . .
Dy1 N4 C8B C7B -178.3(14) 2_666 . . .
Dy1 C10A C11A C12A 64(2) . . . .
Dy1 C10A C11A C16A -120(3) . . . .
Dy1 C10A C14A C13A -65.3(18) . . . .
Dy1 C10A C14A C19A 121(3) . . . .
Dy1 C10B C11B C12B 70(2) . . . .
Dy1 C10B C11B C16B -125(3) . . . .
Dy1 C10B C14B C13B -69.0(19) . . . .
Dy1 C10B C14B C19B 127(3) . . . .
Dy1 C11A C12A C13A 72.5(15) . . . .
Dy1 C11A C12A C17A -124(3) . . . .
Dy1 C11B C12B C13B 64.7(17) . . . .
Dy1 C11B C12B C17B -120(3) . . . .
Dy1 C12A C13A C14A 69.3(17) . . . .
Dy1 C12A C13A C18A -126(2) . . . .
Dy1 C12B C13B C14B 67.6(18) . . . .
Dy1 C12B C13B C18B -116(3) . . . .
Dy1 C13A C14A C10A 65(2) . . . .
Dy1 C13A C14A C19A -120(2) . . . .
Dy1 C13B C14B C10B 71(2) . . . .
Dy1 C13B C14B C19B -124(2) . . . .
Dy1 C20B C21B C22B 64(2) . . . .
Dy1 C20B C21B C26B -115(3) . . . .
Dy1 C20B C24B C23B -73(3) . . . .
Dy1 C20B C24B C29B 115(3) . . . .
Dy1 C20A C21A C22A 74(2) . . . .
Dy1 C20A C21A C26A -126(3) . . . .
Dy1 C20A C24A C23A -62(2) . . . .
Dy1 C20A C24A C29A 122(3) . . . .
Dy1 C21B C22B C23B 76(3) . . . .
Dy1 C21B C22B C27B -129(4) . . . .
Dy1 C21A C22A C23A 59(3) . . . .
Dy1 C21A C22A C27A -116(4) . . . .
Dy1 C22B C23B C24B 60(3) . . . .
Dy1 C22B C23B C28B -114(4) . . . .
Dy1 C22A C23A C24A 76(2) . . . .
Dy1 C22A C23A C28A -128(4) . . . .
Dy1 C23B C24B C20B 70(2) . . . .
Dy1 C23B C24B C29B -117(3) . . . .
Dy1 C23A C24A C20A 65(2) . . . .
Dy1 C23A C24A C29A -119(3) . . . .
Dy2 N2 C2A C1A 179.6(18) . . . .
Dy2 N2 C2B C1B -177(2) . . . .
Dy2 N2 C3A C4A 179(2) . . . .
Dy2 N2 C3B C4B 178.0(15) . . . .
Dy2 N3 C5A C6A 177.2(12) . . . .
Dy2 N3 C5B C6B -173.7(16) . . . .
Dy2 N3 C7A C8A -179.8(14) . . . .
Dy2 N3 C7B C8B 178.7(13) . . . .
Dy2 C30A C31A C32A 69.8(19) . . . .
Dy2 C30A C31A C36A -117(3) . . . .
Dy2 C30A C34A C019 117(3) . . . .
Dy2 C30A C34A C33A -66.8(17) . . . .
Dy2 C30B C31B C32B 69.2(18) . . . .
Dy2 C30B C31B C36B -124(3) . . . .
Dy2 C30B C34B C33B -70.5(18) . . . .
Dy2 C30B C34B C39B 120(2) . . . .
Dy2 C31A C32A C33A 68.5(17) . . . .
Dy2 C31A C32A C37A -129(3) . . . .
Dy2 C31B C32B C33B 64.5(19) . . . .
Dy2 C31B C32B C37B -121(3) . . . .
Dy2 C32A C33A C017 -127(3) . . . .
Dy2 C32A C33A C34A 68.2(18) . . . .
Dy2 C32B C33B C34B 68.6(17) . . . .
Dy2 C32B C33B C38B -115(4) . . . .
Dy2 C33A C34A C019 -117(3) . . . .
Dy2 C33A C34A C30A 66.6(18) . . . .
Dy2 C33B C34B C30B 70.6(18) . . . .
Dy2 C33B C34B C39B -122(3) . . . .
Dy2 C40A C41A C42A 66.8(17) . . . .
Dy2 C40A C41A C46A -114(3) . . . .
Dy2 C40A C44A C43A -66.9(17) . . . .
Dy2 C40A C44A C49A 122(3) . . . .
Dy2 C40B C41B C42B 67.4(16) . . . .
Dy2 C40B C41B C46B -123(2) . . . .
Dy2 C40B C44B C43B -67.5(18) . . . .
Dy2 C40B C44B C49B 125(3) . . . .
Dy2 C41A C42A C43A 66.8(14) . . . .
Dy2 C41A C42A C47A -121(2) . . . .
Dy2 C41B C42B C43B 67.4(17) . . . .
Dy2 C41B C42B C47B -118(3) . . . .
Dy2 C42A C43A C44A 70.1(16) . . . .
Dy2 C42A C43A C48A -116(2) . . . .
Dy2 C42B C43B C44B 68.3(17) . . . .
Dy2 C42B C43B C48B -122(2) . . . .
Dy2 C43A C44A C40A 65.9(18) . . . .
Dy2 C43A C44A C49A -121(2) . . . .
Dy2 C43B C44B C40B 68.3(19) . . . .
Dy2 C43B C44B C49B -123(3) . . . .
N1 C1A C2A N2 2(4) . . . .
N1 C1B C2B N2 2(4) . . . .
N2 C3A C4A N1 0(4) . . . .
N2 C3B C4B N1 -3(3) . . . .
N3 C5A C6A N4 7(2) . . . .
N3 C5B C6B N4 -10(3) . . . .
N3 C7A C8A N4 -2(3) . . . .
N3 C7B C8B N4 1(3) . . . .
C1A N1 C4A C3A -1(3) . . . .
C1B N1 C4B C3B 10(3) . . . .
C2A N2 C3A C4A 2(4) . . . .
C2B N2 C3B C4B -4(3) . . . .
C3A N2 C2A C1A -3(3) . . . .
C3B N2 C2B C1B 6(3) . . . .
C4A N1 C1A C2A 0(3) . . . .
C4B N1 C1B C2B -9(3) . . . .
C5A N3 C7A C8A -4(2) . . . .
C5B N3 C7B C8B 5(2) . . . .
C6A N4 C8A C7A 9(2) . . . .
C6B N4 C8B C7B -12(2) . . . .
C7A N3 C5A C6A 1.3(17) . . . .
C7B N3 C5B C6B 0(2) . . . .
C8A N4 C6A C5A -12(2) . . . .
C8B N4 C6B C5B 15(2) . . . .
C10A C11A C12A Dy1 -65(2) . . . .
C10A C11A C12A C13A 7(3) . . . .
C10A C11A C12A C17A 171(3) . . . .
C10B C11B C12B Dy1 -70(2) . . . .
C10B C11B C12B C13B -6(3) . . . .
C10B C11B C12B C17B 170(3) . . . .
C11A C10A C14A Dy1 71(2) . . . .
C11A C10A C14A C13A 5(3) . . . .
C11A C10A C14A C19A -169(3) . . . .
C11A C12A C13A Dy1 -73.3(18) . . . .
C11A C12A C13A C14A -4(3) . . . .
C11A C12A C13A C18A 161(3) . . . .
C11B C10B C14B Dy1 64(2) . . . .
C11B C10B C14B C13B -5(3) . . . .
C11B C10B C14B C19B -169(3) . . . .
C11B C12B C13B Dy1 -65.3(19) . . . .
C11B C12B C13B C14B 2(3) . . . .
C11B C12B C13B C18B 178(3) . . . .
C12A C13A C14A Dy1 -65.7(16) . . . .
C12A C13A C14A C10A -1(3) . . . .
C12A C13A C14A C19A 174(2) . . . .
C12B C13B C14B Dy1 -68.8(18) . . . .
C12B C13B C14B C10B 2(3) . . . .
C12B C13B C14B C19B 167(2) . . . .
C14A C10A C11A Dy1 -72(2) . . . .
C14A C10A C11A C12A -8(3) . . . .
C14A C10A C11A C16A 167(3) . . . .
C14B C10B C11B Dy1 -63.4(19) . . . .
C14B C10B C11B C12B 7(3) . . . .
C14B C10B C11B C16B 171(3) . . . .
C15A C10A C11A Dy1 116(3) . . . .
C15A C10A C11A C12A -180(3) . . . .
C15A C10A C11A C16A -4(5) . . . .
C15A C10A C14A Dy1 -118(3) . . . .
C15A C10A C14A C13A 176(3) . . . .
C15A C10A C14A C19A 2(5) . . . .
C15B C10B C11B Dy1 115(3) . . . .
C15B C10B C11B C12B -174(3) . . . .
C15B C10B C11B C16B -10(5) . . . .
C15B C10B C14B Dy1 -115(3) . . . .
C15B C10B C14B C13B 176(3) . . . .
C15B C10B C14B C19B 12(5) . . . .
C16A C11A C12A Dy1 120(3) . . . .
C16A C11A C12A C13A -168(3) . . . .
C16A C11A C12A C17A -4(5) . . . .
C16B C11B C12B Dy1 127(3) . . . .
C16B C11B C12B C13B -168(3) . . . .
C16B C11B C12B C17B 7(5) . . . .
C017 C33A C34A Dy2 126(3) . . . .
C017 C33A C34A C019 10(5) . . . .
C017 C33A C34A C30A -167(3) . . . .
C17A C12A C13A Dy1 122(3) . . . .
C17A C12A C13A C14A -169(3) . . . .
C17A C12A C13A C18A -4(4) . . . .
C17B C12B C13B Dy1 119(3) . . . .
C17B C12B C13B C14B -173(3) . . . .
C17B C12B C13B C18B 3(4) . . . .
C18A C13A C14A Dy1 129(2) . . . .
C18A C13A C14A C10A -167(2) . . . .
C18A C13A C14A C19A 8(4) . . . .
C18B C13B C14B Dy1 115(3) . . . .
C18B C13B C14B C10B -174(3) . . . .
C18B C13B C14B C19B -9(4) . . . .
C20B C21B C22B Dy1 -65(2) . . . .
C20B C21B C22B C23B 11(4) . . . .
C20B C21B C22B C27B 166(3) . . . .
C20A C21A C22A Dy1 -75(2) . . . .
C20A C21A C22A C23A -15(5) . . . .
C20A C21A C22A C27A 170(4) . . . .
C21B C20B C24B Dy1 69.2(19) . . . .
C21B C20B C24B C23B -4(3) . . . .
C21B C20B C24B C29B -176(3) . . . .
C21B C22B C23B Dy1 -73(2) . . . .
C21B C22B C23B C24B -13(5) . . . .
C21B C22B C23B C28B 173(3) . . . .
C21A C20A C24A Dy1 64(2) . . . .
C21A C20A C24A C23A 2(3) . . . .
C21A C20A C24A C29A -174(3) . . . .
C21A C22A C23A Dy1 -60(3) . . . .
C21A C22A C23A C24A 16(5) . . . .
C21A C22A C23A C28A 172(3) . . . .
C22B C23B C24B Dy1 -60(3) . . . .
C22B C23B C24B C20B 10(5) . . . .
C22B C23B C24B C29B -177(3) . . . .
C22A C23A C24A Dy1 -77(3) . . . .
C22A C23A C24A C20A -11(4) . . . .
C22A C23A C24A C29A 165(3) . . . .
C24B C20B C21B Dy1 -68.1(18) . . . .
C24B C20B C21B C22B -4(3) . . . .
C24B C20B C21B C26B 176(3) . . . .
C24A C20A C21A Dy1 -66.2(19) . . . .
C24A C20A C21A C22A 8(3) . . . .
C24A C20A C21A C26A 168(3) . . . .
C25B C20B C21B Dy1 119(3) . . . .
C25B C20B C21B C22B -177(3) . . . .
C25B C20B C21B C26B 3(4) . . . .
C25B C20B C24B Dy1 -118(3) . . . .
C25B C20B C24B C23B 169(3) . . . .
C25B C20B C24B C29B -4(5) . . . .
C25A C20A C21A Dy1 118(3) . . . .
C25A C20A C21A C22A -168(3) . . . .
C25A C20A C21A C26A -8(5) . . . .
C25A C20A C24A Dy1 -120(3) . . . .
C25A C20A C24A C23A 178(3) . . . .
C25A C20A C24A C29A 2(4) . . . .
C26B C21B C22B Dy1 114(3) . . . .
C26B C21B C22B C23B -170(3) . . . .
C26B C21B C22B C27B -15(5) . . . .
C26A C21A C22A Dy1 123(3) . . . .
C26A C21A C22A C23A -178(3) . . . .
C26A C21A C22A C27A 7(6) . . . .
C27B C22B C23B Dy1 132(4) . . . .
C27B C22B C23B C24B -167(3) . . . .
C27B C22B C23B C28B 18(7) . . . .
C27A C22A C23A Dy1 115(4) . . . .
C27A C22A C23A C24A -169(3) . . . .
C27A C22A C23A C28A -12(7) . . . .
C28B C23B C24B Dy1 114(4) . . . .
C28B C23B C24B C20B -176(4) . . . .
C28B C23B C24B C29B -3(6) . . . .
C28A C23A C24A Dy1 127(4) . . . .
C28A C23A C24A C20A -167(3) . . . .
C28A C23A C24A C29A 9(5) . . . .
C30A C31A C32A Dy2 -70(2) . . . .
C30A C31A C32A C33A -2(3) . . . .
C30A C31A C32A C37A 161(3) . . . .
C30B C31B C32B Dy2 -67.4(18) . . . .
C30B C31B C32B C33B -3(3) . . . .
C30B C31B C32B C37B 172(3) . . . .
C31A C30A C34A Dy2 66.0(19) . . . .
C31A C30A C34A C019 -177(3) . . . .
C31A C30A C34A C33A -1(3) . . . .
C31A C32A C33A Dy2 -67.1(18) . . . .
C31A C32A C33A C017 166(3) . . . .
C31A C32A C33A C34A 1(3) . . . .
C31B C30B C34B Dy2 69.7(19) . . . .
C31B C30B C34B C33B -1(3) . . . .
C31B C30B C34B C39B -170(3) . . . .
C31B C32B C33B Dy2 -66.3(19) . . . .
C31B C32B C33B C34B 2(3) . . . .
C31B C32B C33B C38B 179(3) . . . .
C32A C33A C34A Dy2 -66.8(18) . . . .
C32A C33A C34A C019 176(3) . . . .
C32A C33A C34A C30A 0(3) . . . .
C32B C33B C34B Dy2 -71.6(18) . . . .
C32B C33B C34B C30B -1(3) . . . .
C32B C33B C34B C39B 167(3) . . . .
C34A C30A C31A Dy2 -68.3(19) . . . .
C34A C30A C31A C32A 2(3) . . . .
C34A C30A C31A C36A 175(3) . . . .
C34B C30B C31B Dy2 -66.9(18) . . . .
C34B C30B C31B C32B 2(3) . . . .
C34B C30B C31B C36B 169(3) . . . .
C35A C30A C31A Dy2 116(3) . . . .
C35A C30A C31A C32A -174(3) . . . .
C35A C30A C31A C36A -1(5) . . . .
C35A C30A C34A Dy2 -119(3) . . . .
C35A C30A C34A C019 -2(5) . . . .
C35A C30A C34A C33A 174(3) . . . .
C35B C30B C31B Dy2 121(2) . . . .
C35B C30B C31B C32B -170(3) . . . .
C35B C30B C31B C36B -3(5) . . . .
C35B C30B C34B Dy2 -119(3) . . . .
C35B C30B C34B C33B 170(3) . . . .
C35B C30B C34B C39B 1(4) . . . .
C36A C31A C32A Dy2 116(2) . . . .
C36A C31A C32A C33A -176(3) . . . .
C36A C31A C32A C37A -13(5) . . . .
C36B C31B C32B Dy2 123(2) . . . .
C36B C31B C32B C33B -172(3) . . . .
C36B C31B C32B C37B 2(4) . . . .
C37A C32A C33A Dy2 128(3) . . . .
C37A C32A C33A C017 2(5) . . . .
C37A C32A C33A C34A -163(3) . . . .
C37B C32B C33B Dy2 118(2) . . . .
C37B C32B C33B C34B -173(2) . . . .
C37B C32B C33B C38B 4(5) . . . .
C38B C33B C34B Dy2 111(2) . . . .
C38B C33B C34B C30B -179(2) . . . .
C38B C33B C34B C39B -11(4) . . . .
C40A C41A C42A Dy2 -64.6(18) . . . .
C40A C41A C42A C43A 2(3) . . . .
C40A C41A C42A C47A 174(2) . . . .
C40B C41B C42B Dy2 -67.9(16) . . . .
C40B C41B C42B C43B -1(3) . . . .
C40B C41B C42B C47B 174(3) . . . .
C41A C40A C44A Dy2 72.7(19) . . . .
C41A C40A C44A C43A 6(3) . . . .
C41A C40A C44A C49A -165(3) . . . .
C41A C42A C43A Dy2 -68.8(16) . . . .
C41A C42A C43A C44A 1(2) . . . .
C41A C42A C43A C48A 175(2) . . . .
C41B C40B C44B Dy2 66.6(17) . . . .
C41B C40B C44B C43B -1(3) . . . .
C41B C40B C44B C49B -168(3) . . . .
C41B C42B C43B Dy2 -68.3(17) . . . .
C41B C42B C43B C44B 0(3) . . . .
C41B C42B C43B C48B 170(2) . . . .
C42A C43A C44A Dy2 -70.1(14) . . . .
C42A C43A C44A C40A -4(3) . . . .
C42A C43A C44A C49A 169(2) . . . .
C42B C43B C44B Dy2 -67.8(16) . . . .
C42B C43B C44B C40B 1(3) . . . .
C42B C43B C44B C49B 169(3) . . . .
C44A C40A C41A Dy2 -72(2) . . . .
C44A C40A C41A C42A -5(3) . . . .
C44A C40A C41A C46A 174(3) . . . .
C44B C40B C41B Dy2 -66.5(18) . . . .
C44B C40B C41B C42B 1(3) . . . .
C44B C40B C41B C46B 171(2) . . . .
C45A C40A C41A Dy2 123(3) . . . .
C45A C40A C41A C42A -170(3) . . . .
C45A C40A C41A C46A 9(5) . . . .
C45A C40A C44A Dy2 -120(2) . . . .
C45A C40A C44A C43A 173(2) . . . .
C45A C40A C44A C49A 2(5) . . . .
C45B C40B C41B Dy2 115(3) . . . .
C45B C40B C41B C42B -178(3) . . . .
C45B C40B C41B C46B -8(4) . . . .
C45B C40B C44B Dy2 -115(3) . . . .
C45B C40B C44B C43B 178(3) . . . .
C45B C40B C44B C49B 10(5) . . . .
C46A C41A C42A Dy2 116(2) . . . .
C46A C41A C42A C43A -177(2) . . . .
C46A C41A C42A C47A -5(4) . . . .
C46B C41B C42B Dy2 122(2) . . . .
C46B C41B C42B C43B -171(2) . . . .
C46B C41B C42B C47B 3(4) . . . .
C47A C42A C43A Dy2 119(2) . . . .
C47A C42A C43A C44A -171(2) . . . .
C47A C42A C43A C48A 3(3) . . . .
C47B C42B C43B Dy2 116(2) . . . .
C47B C42B C43B C44B -175(2) . . . .
C47B C42B C43B C48B -6(4) . . . .
C48A C43A C44A Dy2 117(3) . . . .
C48A C43A C44A C40A -177(3) . . . .
C48A C43A C44A C49A -4(4) . . . .
C48B C43B C44B Dy2 123(3) . . . .
C48B C43B C44B C40B -168(3) . . . .
C48B C43B C44B C49B 0(4) . . . .
O100 C101 C102 C103 9(4) . . . .
O105 C106 C107 C108 -33(7) . . . .
C101 O100 C104 C103 10(5) . . . .
C101 C102 C103 C104 -5(5) . . . .
C102 C103 C104 O100 -2(5) . . . .
C104 O100 C101 C102 -14(5) . . . .
C106 O105 C109 C108 4(8) . . . .
C106 C107 C108 C109 34(6) . . . .
C107 C108 C109 O105 -24(7) . . . .
C109 O105 C106 C107 18(8) . . . .
O110 C111 C112 C113 -11(8) . . . .
C111 O110 C114 C113 14(7) . . . .
C111 C112 C113 C114 19(8) . . . .
C112 C113 C114 O110 -20(7) . . . .
C114 O110 C111 C112 -2(7) . . . .
O115 C116 C117 C118 -33(6) . . . .
C116 O115 C119 C118 -4(7) . . . .
C116 C117 C118 C119 30(7) . . . .
C117 C118 C119 O115 -16(7) . . . .
C119 O115 C116 C117 23(7) . . . .
O120 C121 C122 C123 25(4) . . . .
C121 O120 C124 C123 13(5) . . . .
C121 C122 C123 C124 -18(5) . . . .
C122 C123 C124 O120 4(5) . . . .
C124 O120 C121 C122 -23(4) . . . .
O125 C126 C127 C128 -28(9) . . . .
C126 O125 C129 C128 -22(9) . . . .
C126 C127 C128 C129 16(10) . . . .
C127 C128 C129 O125 3(10) . . . .
C129 O125 C126 C127 31(7) . . . .
O140 C141 C142 C143 -49(5) . . . .
C141 O140 C144 C143 -9(7) . . . .
C141 C142 C143 C144 44(6) . . . .
C142 C143 C144 O140 -22(7) . . . .
C144 O140 C141 C142 36(5) . . . .
O145 C146 C147 C148 -14(7) . . . .
C146 O145 C149 C148 -35(6) . . . .
C146 C147 C148 C149 -6(8) . . . .
C147 C148 C149 O145 25(7) . . . .
C149 O145 C146 C147 31(6) . . . .
O150 C151 C152 C153 30(6) . . . .
C151 O150 C154 C153 -29(6) . . . .
C151 C152 C153 C154 -45(5) . . . .
C152 C153 C154 O150 46(5) . . . .
C154 O150 C151 C152 -4(7) . . . .
O155 C156 C157 C158 47(4) . . . .
C156 O155 C159 C158 16(6) . . . .
C156 C157 C158 C159 -37(5) . . . .
C157 C158 C159 O155 14(6) . . . .
C159 O155 C156 C157 -39(5) . . . .
